data_1569156
loop_
_publ_author_name
'Jin, Qiu-Yan'
'Liang, Yuan-Yuan'
'Zhang, Zhi-Hui'
'Meng, Liao'
'Geng, Jun-Shan'
'Hu, Kong-Qiu'
'Yu, Ji-Pan'
'Chai, Zhi-Fang'
'Mei, Lei'
'Shi, Wei-Qun'

_publ_section_title
;
 Colossal negative thermal expansion in a cucurbit[8]uril-enabled
 uranyl-organic polythreading framework <i>via</i> thermally induced
 relaxation.
;
_journal_issue 23
_journal_name_full 'Chemical science'
_journal_page_first 6330
_journal_page_last 6340
_journal_paper_doi 10.1039/d3sc01343j
_journal_volume 14
_journal_year 2023
_chemical_formula_moiety 'C156 H140 N44 O50 U6, C48 H48 N32 O16'
_chemical_formula_sum 'C204 H188 N76 O66 U6'
_chemical_formula_weight 6188.47
_space_group_crystal_system monoclinic
_space_group_IT_number 15
_space_group_name_Hall '-C 2yc'
_space_group_name_H-M_alt 'C 1 2/c 1'
_atom_sites_solution_hydrogens mixed
_audit_creation_date 2022-09-06
_audit_creation_method
;
Olex2 1.3
(compiled 2020.06.28 svn.raecde09e for OlexSys, GUI svn.r6132)
;
_audit_update_record
;
2022-11-10 deposited with the CCDC.	2023-05-10 downloaded from the CCDC.
;
_cell_angle_alpha 90
_cell_angle_beta 126.860(2)
_cell_angle_gamma 90
_cell_formula_units_Z 4
_cell_length_a 50.073(3)
_cell_length_b 17.1624(12)
_cell_length_c 35.989(2)
_cell_measurement_reflns_used 9881
_cell_measurement_temperature 310(2)
_cell_measurement_theta_max 25.44
_cell_measurement_theta_min 2.58
_cell_volume 24746(3)
_computing_cell_refinement 'SAINT V8.40B (?, 2016)'
_computing_data_reduction 'SAINT V8.40B (?, 2016)'
_computing_molecular_graphics 'Olex2 1.3 (Dolomanov et al., 2009)'
_computing_publication_material 'Olex2 1.3 (Dolomanov et al., 2009)'
_computing_structure_refinement 'SHELXL 2018/3 (Sheldrick, 2015)'
_computing_structure_solution 'SHELXT 2018/2 (Sheldrick, 2018)'
_diffrn_ambient_temperature 310.0
_diffrn_measured_fraction_theta_full 0.990
_diffrn_measured_fraction_theta_max 0.979
_diffrn_measurement_device_type 'Bruker APEX-II CCD'
_diffrn_measurement_method '\f and \w scans'
_diffrn_radiation_type MoK\a
_diffrn_radiation_wavelength 0.71073
_diffrn_reflns_av_R_equivalents 0.0921
_diffrn_reflns_av_unetI/netI 0.0862
_diffrn_reflns_Laue_measured_fraction_full 0.990
_diffrn_reflns_Laue_measured_fraction_max 0.979
_diffrn_reflns_limit_h_max 64
_diffrn_reflns_limit_h_min -64
_diffrn_reflns_limit_k_max 22
_diffrn_reflns_limit_k_min -22
_diffrn_reflns_limit_l_max 45
_diffrn_reflns_limit_l_min -41
_diffrn_reflns_number 127614
_diffrn_reflns_point_group_measured_fraction_full 0.990
_diffrn_reflns_point_group_measured_fraction_max 0.979
_diffrn_reflns_theta_full 25.242
_diffrn_reflns_theta_max 27.583
_diffrn_reflns_theta_min 2.357
_diffrn_source_current 30.0
_diffrn_source_power 1.5
_diffrn_source_voltage 50.0
_diffrn_standards_number 0
_exptl_absorpt_coefficient_mu 4.007
_exptl_absorpt_correction_T_max 0.7456
_exptl_absorpt_correction_T_min 0.5726
_exptl_absorpt_correction_type none
_exptl_absorpt_process_details
;
SADABS-2016/2 (Bruker,2016/2) was used for absorption correction.
wR2(int) was 0.0839 before and 0.0704 after correction.
The Ratio of minimum to maximum transmission is 0.7680.
The \l/2 correction factor is Not present.
;
_exptl_crystal_colour yellow
_exptl_crystal_colour_primary yellow
_exptl_crystal_density_diffrn 1.661
_exptl_crystal_description block
_exptl_crystal_F_000 12096
_refine_diff_density_max 2.502
_refine_diff_density_min -2.356
_refine_diff_density_rms 0.188
_refine_ls_extinction_method none
_refine_ls_goodness_of_fit_ref 1.013
_refine_ls_hydrogen_treatment constr
_refine_ls_matrix_type full
_refine_ls_number_parameters 1585
_refine_ls_number_reflns 28064
_refine_ls_number_restraints 12
_refine_ls_restrained_S_all 1.014
_refine_ls_R_factor_all 0.1120
_refine_ls_R_factor_gt 0.0664
_refine_ls_shift/su_max 0.002
_refine_ls_shift/su_mean 0.000
_refine_ls_structure_factor_coef Fsqd
_refine_ls_weighting_details 'w=1/[\s^2^(Fo^2^)+(0.0813P)^2^+456.9270P] where P=(Fo^2^+2Fc^2^)/3'
_refine_ls_weighting_scheme calc
_refine_ls_wR_factor_gt 0.1623
_refine_ls_wR_factor_ref 0.1877
_reflns_Friedel_coverage 0.000
_reflns_number_gt 17982
_reflns_number_total 28064
_reflns_threshold_expression 'I > 2\s(I)'
_cod_data_source_file d3sc01343j3.cif
_cod_data_source_block U3bcbpy3CB8_310K_B2
_cod_depositor_comments 'Adding full bibliography for 1569127--1569159.cif.'
_cod_original_cell_volume 24745(3)
_cod_database_code 1569156
_shelx_shelxl_version_number 2018/3
_shelx_space_group_comment
;
The symmetry employed for this shelxl refinement is uniquely defined
by the following loop, which should always be used as a source of
symmetry information in preference to the above space-group names.
They are only intended as comments.
;
_olex2_refinement_description
;
1. Fixed Uiso
 At 1.2 times of:
  All C(H) groups, All C(H,H) groups
 At 1.5 times of:
  All O(H,H) groups
2. Uiso/Uaniso restraints and constraints
Uanis(C19) \\sim Ueq: with sigma of 0.001 and sigma for terminal atoms of 0.002
Uanis(O17) \\sim Ueq: with sigma of 0.003 and sigma for terminal atoms of 0.006
3.a Riding coordinates:
 O16(H16A,H16B), O17(H17A,H17B)
3.b Ternary CH refined with riding coordinates:
 C97(H97), C95(H95), C99(H99), C98(H98), C101(H101), C96(H96), C73(H73),
 C71(H71), C78(H78), C77(H77), C100(H100), C102(H102), C74(H74), C75(H75),
 C72(H72), C76(H76)
3.c Secondary CH2 refined with riding coordinates:
 C80(H80A,H80B), C82(H82A,H82B), C44(H44A,H44B), C8(H8A,H8B), C91(H91A,H91B),
 C84(H84A,H84B), C70(H70A,H70B), C88(H88A,H88B), C66(H66A,H66B), C62(H62A,H62B),
  C64(H64A,H64B), C56(H56A,H56B), C60(H60A,H60B), C26(H26A,H26B), C58(H58A,
 H58B), C89(H89A,H89B), C86(H86A,H86B), C93(H93A,H93B), C68(H68A,H68B)
3.d Aromatic/amide H refined with riding coordinates:
 C6(H6), C25(H25), C7(H7), C52(H52), C27(H27), C42(H42), C46(H46), C43(H43),
 C49(H49), C53(H53), C54(H54), C31(H31), C4(H4), C21(H21), C28(H28), C9(H9),
 C13(H13), C45(H45), C51(H51), C3(H3), C30(H30), C24(H24), C12(H12), C48(H48),
 C22(H22), C33(H33), C10(H10), C36(H36), C34(H34), C40(H40), C39(H39), C15(H15),
  C35(H35), C17(H17), C18(H18), C16(H16)
;
_smtbx_masks_void_probe_radius 1.2
_smtbx_masks_void_truncation_radius 1.2
_olex2_submission_special_instructions 'No special instructions were received'

loop_
_space_group_symop_operation_xyz
'x, y, z'
'-x, y, -z+1/2'
'x+1/2, y+1/2, z'
'-x+1/2, y+1/2, -z+1/2'
'-x, -y, -z'
'x, -y, z-1/2'
'-x+1/2, -y+1/2, -z'
'x+1/2, -y+1/2, z-1/2'

loop_
_atom_site_label
_atom_site_type_symbol
_atom_site_fract_x
_atom_site_fract_y
_atom_site_fract_z
_atom_site_U_iso_or_equiv
_atom_site_adp_type
_atom_site_occupancy
_atom_site_site_symmetry_order
_atom_site_calc_flag
_atom_site_refinement_flags_posn
_atom_site_refinement_flags_adp
_atom_site_refinement_flags_occupancy
_atom_site_disorder_assembly
_atom_site_disorder_group
U1 U -0.33008(2) 0.63800(2) 0.65658(2) 0.02956(9) Uani 1 1 d . . . . .
U2 U -0.34330(2) 0.43308(2) 0.70801(2) 0.03070(10) Uani 1 1 d . . . . .
U3 U -0.40918(2) 0.58043(2) 0.63725(2) 0.04725(13) Uani 1 1 d . . . . .
O7 O -0.35633(16) 0.5423(4) 0.6666(3) 0.0399(17) Uani 1 1 d . . . . .
O8 O -0.38738(16) 0.6640(4) 0.6120(3) 0.0421(17) Uani 1 1 d . . . . .
O10 O -0.34096(17) 0.7525(4) 0.6112(2) 0.0401(17) Uani 1 1 d . . . . .
O12 O -0.28191(17) 0.5617(4) 0.7171(3) 0.0406(17) Uani 1 1 d . . . . .
O3 O -0.36059(19) 0.3704(4) 0.6594(3) 0.0486(19) Uani 1 1 d . . . . .
O14 O -0.31309(18) 0.3155(4) 0.7580(3) 0.0427(17) Uani 1 1 d . . . . .
O1 O -0.33147(19) 0.5835(4) 0.6134(2) 0.0422(17) Uani 1 1 d . . . . .
O15 O -0.35951(18) 0.3506(4) 0.7481(3) 0.0451(18) Uani 1 1 d . . . . .
O16 O -0.27609(18) 0.6967(5) 0.6829(3) 0.059(2) Uani 1 1 d . . . . .
H16A H -0.270046 0.679806 0.665943 0.088 Uiso 1 1 d R U . . .
H16B H -0.260036 0.680315 0.710803 0.088 Uiso 1 1 d R U . . .
O13 O -0.29325(18) 0.4370(4) 0.7164(3) 0.0425(17) Uani 1 1 d . . . . .
N35 N -0.1141(2) 1.1013(5) 0.6509(3) 0.045(2) Uani 1 1 d . . . . .
O6 O -0.39437(19) 0.6368(5) 0.6871(3) 0.057(2) Uani 1 1 d . . . . .
O2 O -0.32582(19) 0.6946(4) 0.7009(2) 0.0405(17) Uani 1 1 d . . . . .
O9 O -0.39655(19) 0.4664(5) 0.6815(3) 0.062(2) Uani 1 1 d . . . . .
O4 O -0.3236(2) 0.4886(4) 0.7584(3) 0.0485(19) Uani 1 1 d . . . . .
O5 O -0.4276(2) 0.5246(5) 0.5858(3) 0.070(3) Uani 1 1 d . . . . .
O29 O -0.19996(18) 1.3514(4) 0.3963(3) 0.0481(19) Uani 1 1 d . . . . .
N26 N -0.2950(2) 1.3816(5) 0.3257(3) 0.0388(19) Uani 1 1 d . . . . .
N38 N -0.2000(2) 1.0379(5) 0.4162(3) 0.0378(19) Uani 1 1 d . . . . .
O18 O -0.45134(18) 0.6849(5) 0.5940(3) 0.060(2) Uani 1 1 d . . . . .
O11 O -0.3847(2) 0.7187(5) 0.5413(3) 0.074(3) Uani 1 1 d . . . . .
N28 N -0.2079(2) 1.2218(5) 0.3740(3) 0.0358(18) Uani 1 1 d . . . . .
N3 N -0.1127(2) 0.4091(5) 0.8678(3) 0.040(2) Uani 1 1 d . . . . .
N32 N -0.2882(2) 1.1905(5) 0.3150(3) 0.0368(19) Uani 1 1 d . . . . .
N24 N -0.1513(2) 0.9914(5) 0.6256(3) 0.045(2) Uani 1 1 d . . . . .
C19 C -0.27110(19) 0.4929(5) 0.7284(3) 0.0194(16) Uani 1 1 d . U . . .
C6 C -0.3372(3) 0.9722(7) 0.5670(4) 0.049(3) Uani 1 1 d . . . . .
H6 H -0.320747 1.007189 0.588006 0.059 Uiso 1 1 calc R U . . .
N29 N -0.1623(2) 1.1478(5) 0.4399(3) 0.0375(19) Uani 1 1 d . . . . .
N33 N -0.3331(2) 1.2732(5) 0.2995(3) 0.039(2) Uani 1 1 d . . . . .
N5 N -0.3177(3) 0.0633(5) 0.9122(4) 0.051(2) Uani 1 1 d . . . . .
N1 N -0.3383(2) 1.0886(5) 0.4927(3) 0.040(2) Uani 1 1 d . . . . .
N34 N -0.3674(2) 1.3438(5) 0.3061(3) 0.048(2) Uani 1 1 d . . . . .
N4 N 0.0249(3) 0.4900(9) 1.0969(4) 0.078(4) Uani 1 1 d . . . . .
O28 O -0.2710(2) 1.4800(5) 0.3804(3) 0.057(2) Uani 1 1 d . . . . .
O26 O -0.2235(2) 0.9548(5) 0.4397(3) 0.054(2) Uani 1 1 d . . . . .
O23 O -0.5606(2) 0.9519(6) 0.6125(4) 0.074(3) Uani 1 1 d . . . . .
O30 O -0.1323(2) 1.2344(5) 0.5003(3) 0.060(2) Uani 1 1 d . . . . .
O21 O -0.3904(2) 1.1757(6) 0.6137(4) 0.083(3) Uani 1 1 d . . . . .
O31 O -0.2916(2) 1.0725(4) 0.3425(3) 0.055(2) Uani 1 1 d . . . . .
N27 N -0.2506(2) 1.3018(5) 0.3363(3) 0.0375(19) Uani 1 1 d . . . . .
N8 N -0.4899(2) 0.7095(6) 0.6076(4) 0.060(3) Uani 1 1 d . . . . .
N25 N -0.3272(2) 1.4488(5) 0.3370(3) 0.043(2) Uani 1 1 d . . . . .
N22 N -0.5599(3) 0.7246(7) 0.5071(5) 0.069(3) Uani 1 1 d . . . . .
O32 O -0.3681(2) 1.2087(5) 0.3115(3) 0.063(2) Uani 1 1 d . . . . .
N37 N -0.1678(2) 0.9889(5) 0.4868(3) 0.044(2) Uani 1 1 d . . . . .
O27 O -0.1961(2) 0.9316(5) 0.5596(3) 0.062(2) Uani 1 1 d . . . . .
N14 N -0.4275(2) 1.2757(6) 0.5685(4) 0.063(3) Uani 1 1 d . . . . .
O17 O -0.4639(3) 0.5387(7) 0.6301(4) 0.093(3) Uani 1 1 d . U . . .
H17A H -0.475985 0.578541 0.623559 0.140 Uiso 1 1 d R U . . .
H17B H -0.458185 0.523961 0.656449 0.140 Uiso 1 1 d R U . . .
N6 N -0.2705(3) 0.2433(7) 1.1179(4) 0.060(3) Uani 1 1 d . . . . .
O25 O -0.5302(2) 1.3000(7) 0.5242(4) 0.095(4) Uani 1 1 d . . . . .
O19 O -0.4189(2) 0.8491(5) 0.6876(3) 0.063(2) Uani 1 1 d . . . . .
N36 N -0.1140(3) 1.0864(6) 0.5897(3) 0.050(2) Uani 1 1 d . . . . .
N30 N -0.1324(2) 1.1033(6) 0.5111(3) 0.049(2) Uani 1 1 d . . . . .
N7 N -0.5071(2) 0.6595(6) 0.5404(4) 0.060(3) Uani 1 1 d . . . . .
N23 N -0.1500(2) 0.9736(6) 0.5656(3) 0.047(2) Uani 1 1 d . . . . .
C37 C -0.3350(3) 0.3043(6) 0.7648(3) 0.036(2) Uani 1 1 d . . . . .
C97 C -0.3281(2) 1.3522(5) 0.2911(3) 0.034(2) Uani 1 1 d . . . . .
H97 H -0.334337 1.358201 0.259759 0.040 Uiso 1 1 calc R U . . .
C95 C -0.2347(3) 1.1750(6) 0.3356(4) 0.037(2) Uani 1 1 d . . . . .
H95 H -0.228942 1.157837 0.315148 0.045 Uiso 1 1 calc R U . . .
C99 C -0.1184(3) 1.0185(6) 0.6432(4) 0.042(2) Uani 1 1 d . . . . .
H99 H -0.100756 0.988763 0.670332 0.050 Uiso 1 1 calc R U . . .
C1 C -0.3628(3) 0.7657(6) 0.5682(4) 0.045(3) Uani 1 1 d . . . . .
O20 O -0.3899(2) 1.0503(6) 0.7015(3) 0.069(3) Uani 1 1 d . . . . .
O33 O -0.1041(2) 1.2094(5) 0.6219(3) 0.066(2) Uani 1 1 d . . . . .
N31 N -0.2448(2) 1.1103(5) 0.3498(3) 0.038(2) Uani 1 1 d . . . . .
N15 N -0.4815(3) 1.3317(6) 0.5351(5) 0.073(4) Uani 1 1 d . . . . .
C25 C -0.2160(3) 0.5165(7) 0.7508(4) 0.044(3) Uani 1 1 d . . . . .
H25 H -0.223445 0.564048 0.735379 0.053 Uiso 1 1 calc R U . . .
C20 C -0.2373(2) 0.4713(5) 0.7537(3) 0.029(2) Uani 1 1 d . . . . .
C2 C -0.3618(3) 0.8454(6) 0.5518(4) 0.039(2) Uani 1 1 d . . . . .
C7 C -0.3383(3) 0.8967(6) 0.5807(4) 0.040(2) Uani 1 1 d . . . . .
H7 H -0.321885 0.881718 0.611241 0.048 Uiso 1 1 calc R U . . .
C98 C -0.3506(3) 1.3996(7) 0.2972(4) 0.042(2) Uani 1 1 d . . . . .
H98 H -0.366495 1.430739 0.269476 0.051 Uiso 1 1 calc R U . . .
C90 C -0.2763(3) 1.1200(6) 0.3370(4) 0.039(2) Uani 1 1 d . . . . .
O24 O -0.5342(2) 1.1472(6) 0.6100(4) 0.079(3) Uani 1 1 d . . . . .
C50 C -0.2859(3) 0.1737(7) 1.0379(4) 0.049(3) Uani 1 1 d . . . . .
C29 C -0.0624(3) 0.4367(7) 0.9597(4) 0.044(3) Uani 1 1 d . . . . .
C52 C -0.2936(4) 0.2708(8) 1.0768(5) 0.060(3) Uani 1 1 d . . . . .
H52 H -0.304227 0.316289 1.075595 0.072 Uiso 1 1 calc R U . . .
O22 O -0.5817(2) 0.8376(6) 0.5153(4) 0.085(3) Uani 1 1 d . . . . .
C80 C -0.1580(3) 0.9368(6) 0.5237(4) 0.049(3) Uani 1 1 d . . . . .
H80A H -0.138721 0.907541 0.531515 0.059 Uiso 1 1 calc R U . . .
H80B H -0.176009 0.899849 0.512799 0.059 Uiso 1 1 calc R U . . .
C27 C -0.0930(3) 0.3493(6) 0.8953(4) 0.050(3) Uani 1 1 d . . . . .
H27 H -0.096494 0.299575 0.882789 0.060 Uiso 1 1 calc R U . . .
C38 C -0.3335(3) 0.2322(6) 0.7909(4) 0.040(2) Uani 1 1 d . . . . .
C42 C -0.3084(3) 0.1120(6) 0.8290(5) 0.054(3) Uani 1 1 d . . . . .
H42 H -0.291902 0.074496 0.839238 0.065 Uiso 1 1 calc R U . . .
C46 C -0.3299(3) 0.1202(7) 0.9595(4) 0.052(3) Uani 1 1 d . . . . .
H46 H -0.345742 0.135033 0.963707 0.062 Uiso 1 1 calc R U . . .
C43 C -0.3095(3) 0.1768(7) 0.8057(4) 0.051(3) Uani 1 1 d . . . . .
H43 H -0.293857 0.182973 0.799966 0.061 Uiso 1 1 calc R U . . .
C101 C -0.1674(3) 1.0651(6) 0.4330(4) 0.044(3) Uani 1 1 d . . . . .
H101 H -0.160674 1.044920 0.414256 0.053 Uiso 1 1 calc R U . . .
C96 C -0.2643(2) 1.2297(6) 0.3104(4) 0.036(2) Uani 1 1 d . . . . .
H96 H -0.273237 1.236447 0.277762 0.043 Uiso 1 1 calc R U . . .
C49 C -0.2856(3) 0.0746(7) 0.9447(5) 0.052(3) Uani 1 1 d . . . . .
H49 H -0.270587 0.058819 0.939134 0.062 Uiso 1 1 calc R U . . .
C53 C -0.2532(3) 0.1796(9) 1.1195(5) 0.068(4) Uani 1 1 d . . . . .
H53 H -0.236010 0.159097 1.148183 0.082 Uiso 1 1 calc R U . . .
C54 C -0.2607(3) 0.1464(8) 1.0806(4) 0.057(3) Uani 1 1 d . . . . .
H54 H -0.248411 0.103593 1.082913 0.068 Uiso 1 1 calc R U . . .
C83 C -0.2959(3) 1.4426(6) 0.3504(4) 0.041(2) Uani 1 1 d . . . . .
C31 C -0.1090(3) 0.4808(6) 0.8850(4) 0.051(3) Uani 1 1 d . . . . .
H31 H -0.122958 0.521191 0.865956 0.061 Uiso 1 1 calc R U . . .
C4 C -0.3867(3) 0.9413(7) 0.4903(4) 0.046(3) Uani 1 1 d . . . . .
H4 H -0.403376 0.955654 0.459777 0.056 Uiso 1 1 calc R U . . .
C82 C -0.1618(3) 0.9792(6) 0.6542(4) 0.048(3) Uani 1 1 d . . . . .
H82A H -0.143421 0.957191 0.683598 0.057 Uiso 1 1 calc R U . . .
H82B H -0.179944 0.941857 0.639280 0.057 Uiso 1 1 calc R U . . .
C21 C -0.2253(2) 0.4013(6) 0.7792(3) 0.037(2) Uani 1 1 d . . . . .
H21 H -0.239348 0.369545 0.781450 0.044 Uiso 1 1 calc R U . . .
C85 C -0.2184(3) 1.2964(6) 0.3712(3) 0.035(2) Uani 1 1 d . . . . .
C28 C -0.0680(3) 0.3618(7) 0.9413(4) 0.055(3) Uani 1 1 d . . . . .
H28 H -0.054667 0.320515 0.960225 0.066 Uiso 1 1 calc R U . . .
C55 C -0.4799(3) 0.6852(6) 0.5823(5) 0.056(3) Uani 1 1 d . . . . .
C9 C -0.3496(3) 1.1220(8) 0.4527(5) 0.061(4) Uani 1 1 d . . . . .
H9 H -0.372249 1.133264 0.432061 0.073 Uiso 1 1 calc R U . . .
C47 C -0.2967(3) 0.1347(7) 0.9944(4) 0.048(3) Uani 1 1 d . . . . .
C79 C -0.1996(3) 0.9899(6) 0.4470(4) 0.039(2) Uani 1 1 d . . . . .
C11 C -0.2955(3) 1.1265(6) 0.4709(4) 0.049(3) Uani 1 1 d . . . . .
C81 C -0.1691(3) 0.9634(7) 0.5809(4) 0.046(3) Uani 1 1 d . . . . .
C44 C -0.3301(4) 0.0346(7) 0.8648(4) 0.058(3) Uani 1 1 d . . . . .
H44A H -0.314800 -0.003834 0.867504 0.069 Uiso 1 1 calc R U . . .
H44B H -0.351859 0.010428 0.849392 0.069 Uiso 1 1 calc R U . . .
C8 C -0.3625(3) 1.0754(6) 0.5042(4) 0.044(3) Uani 1 1 d . . . . .
H8A H -0.357503 1.112028 0.528142 0.053 Uiso 1 1 calc R U . . .
H8B H -0.384963 1.086463 0.476764 0.053 Uiso 1 1 calc R U . . .
C13 C -0.3069(3) 1.0709(7) 0.5219(5) 0.050(3) Uani 1 1 d . . . . .
H13 H -0.299383 1.045988 0.549562 0.060 Uiso 1 1 calc R U . . .
C87 C -0.1428(3) 1.1695(6) 0.4846(4) 0.044(3) Uani 1 1 d . . . . .
C92 C -0.3573(3) 1.2688(7) 0.3062(4) 0.045(3) Uani 1 1 d . . . . .
C45 C -0.3403(3) 0.0846(7) 0.9187(4) 0.054(3) Uani 1 1 d . . . . .
H45 H -0.362837 0.075350 0.895787 0.065 Uiso 1 1 calc R U . . .
C51 C -0.3035(3) 0.2398(7) 1.0363(5) 0.056(3) Uani 1 1 d . . . . .
H51 H -0.321262 0.260844 1.008126 0.067 Uiso 1 1 calc R U . . .
C3 C -0.3867(3) 0.8684(7) 0.5057(4) 0.046(3) Uani 1 1 d . . . . .
H3 H -0.403405 0.833362 0.485284 0.056 Uiso 1 1 calc R U . . .
C30 C -0.0842(3) 0.4934(7) 0.9314(4) 0.056(3) Uani 1 1 d . . . . .
H30 H -0.082314 0.542381 0.943743 0.067 Uiso 1 1 calc R U . . .
C91 C -0.3238(3) 1.2075(6) 0.2853(4) 0.041(2) Uani 1 1 d . . . . .
H91A H -0.330917 1.216398 0.253955 0.050 Uiso 1 1 calc R U . . .
H91B H -0.335673 1.162124 0.284541 0.050 Uiso 1 1 calc R U . . .
C24 C -0.1837(3) 0.4925(7) 0.7706(4) 0.049(3) Uani 1 1 d . . . . .
H24 H -0.170050 0.522100 0.766491 0.059 Uiso 1 1 calc R U . . .
C12 C -0.2845(3) 1.0887(7) 0.5124(4) 0.047(3) Uani 1 1 d . . . . .
H12 H -0.262097 1.075485 0.533711 0.057 Uiso 1 1 calc R U . . .
N16 N -0.4785(3) 1.2790(6) 0.5935(4) 0.065(3) Uani 1 1 d . . . . .
C63 C -0.5002(3) 1.3044(9) 0.5487(6) 0.070(4) Uani 1 1 d . . . . .
C94 C -0.1099(3) 1.1397(8) 0.6215(5) 0.053(3) Uani 1 1 d . . . . .
C41 C -0.3324(3) 0.1027(6) 0.8374(4) 0.047(3) Uani 1 1 d . . . . .
C73 C -0.4913(3) 0.8276(9) 0.6802(5) 0.065(4) Uani 1 1 d . . . . .
H73 H -0.491147 0.788273 0.700102 0.078 Uiso 1 1 calc R U . . .
C61 C -0.4104(3) 1.2250(7) 0.6056(5) 0.059(3) Uani 1 1 d . . . . .
C71 C -0.5372(3) 0.6646(8) 0.5378(5) 0.065(4) Uani 1 1 d . . . . .
H71 H -0.548374 0.614054 0.530392 0.078 Uiso 1 1 calc R U . . .
C59 C -0.4124(3) 1.0821(8) 0.7008(4) 0.055(3) Uani 1 1 d . . . . .
C78 C -0.4468(3) 1.3324(7) 0.5726(6) 0.071(4) Uani 1 1 d . . . . .
H78 H -0.437357 1.384820 0.578010 0.085 Uiso 1 1 calc R U . . .
C48 C -0.2734(3) 0.1091(7) 0.9869(5) 0.055(3) Uani 1 1 d . . . . .
H48 H -0.250609 0.115313 1.009634 0.066 Uiso 1 1 calc R U . . .
C22 C -0.1925(3) 0.3808(6) 0.8007(4) 0.040(2) Uani 1 1 d . . . . .
H22 H -0.184272 0.335919 0.818814 0.048 Uiso 1 1 calc R U . . .
C77 C -0.4445(3) 1.3031(7) 0.6144(5) 0.067(4) Uani 1 1 d . . . . .
H77 H -0.437205 1.344136 0.637606 0.081 Uiso 1 1 calc R U . . .
C84 C -0.2686(3) 1.3749(5) 0.3196(4) 0.039(2) Uani 1 1 d . . . . .
H84A H -0.278453 1.380298 0.286924 0.046 Uiso 1 1 calc R U . . .
H84B H -0.252869 1.417304 0.336075 0.046 Uiso 1 1 calc R U . . .
C70 C -0.4154(3) 1.2862(9) 0.5419(6) 0.090(6) Uani 1 1 d . . . . .
H70A H -0.397239 1.249836 0.552769 0.107 Uiso 1 1 calc R U . . .
H70B H -0.406316 1.338470 0.547257 0.107 Uiso 1 1 calc R U . . .
C100 C -0.1181(3) 1.0078(7) 0.6004(4) 0.051(3) Uani 1 1 d . . . . .
H100 H -0.099717 0.973913 0.607819 0.061 Uiso 1 1 calc R U . . .
C102 C -0.1454(3) 1.0307(6) 0.4832(4) 0.043(2) Uani 1 1 d . . . . .
H102 H -0.127417 0.997643 0.488634 0.051 Uiso 1 1 calc R U . . .
C33 C -0.0043(3) 0.4090(8) 1.0304(5) 0.064(4) Uani 1 1 d . . . . .
H33 H -0.003729 0.365343 1.015564 0.077 Uiso 1 1 calc R U . . .
C74 C -0.4779(3) 0.9055(9) 0.7055(5) 0.062(4) Uani 1 1 d . . . . .
H74 H -0.471858 0.902839 0.736937 0.075 Uiso 1 1 calc R U . . .
C57 C -0.4429(3) 0.8590(8) 0.6875(5) 0.055(3) Uani 1 1 d . . . . .
C88 C -0.1048(3) 1.1038(8) 0.5599(4) 0.052(3) Uani 1 1 d . . . . .
H88A H -0.088345 1.065915 0.565503 0.062 Uiso 1 1 calc R U . . .
H88B H -0.094298 1.154698 0.568066 0.062 Uiso 1 1 calc R U . . .
C66 C -0.5047(4) 1.0411(11) 0.6882(6) 0.084(5) Uani 1 1 d . . . . .
H66A H -0.527588 1.058721 0.672107 0.100 Uiso 1 1 calc R U . . .
H66B H -0.493881 1.045056 0.721235 0.100 Uiso 1 1 calc R U . . .
C69 C -0.5633(3) 0.7795(9) 0.5320(6) 0.070(4) Uani 1 1 d . . . . .
C10 C -0.3292(4) 1.1408(9) 0.4404(5) 0.070(4) Uani 1 1 d . . . . .
H10 H -0.338138 1.163120 0.411647 0.085 Uiso 1 1 calc R U . . .
C65 C -0.5042(4) 1.1453(10) 0.6420(6) 0.072(4) Uani 1 1 d . . . . .
C62 C -0.5046(3) 0.6234(8) 0.5055(6) 0.082(5) Uani 1 1 d . . . . .
H62A H -0.481217 0.614022 0.519493 0.099 Uiso 1 1 calc R U . . .
H62B H -0.515734 0.573247 0.496837 0.099 Uiso 1 1 calc R U . . .
C36 C -0.0325(3) 0.5182(9) 1.0312(5) 0.072(4) Uani 1 1 d . . . . .
H36 H -0.051288 0.549538 1.018638 0.086 Uiso 1 1 calc R U . . .
C64 C -0.4907(4) 1.2694(10) 0.6227(6) 0.091(5) Uani 1 1 d . . . . .
H64A H -0.481795 1.310973 0.645411 0.109 Uiso 1 1 calc R U . . .
H64B H -0.514875 1.273012 0.602986 0.109 Uiso 1 1 calc R U . . .
C75 C -0.4529(3) 1.1083(9) 0.7110(5) 0.066(4) Uani 1 1 d . . . . .
H75 H -0.447508 1.120070 0.741466 0.079 Uiso 1 1 calc R U . . .
C34 C 0.0234(3) 0.4284(10) 1.0746(5) 0.077(4) Uani 1 1 d . . . . .
H34 H 0.041907 0.395629 1.089135 0.093 Uiso 1 1 calc R U . . .
C40 C -0.3561(4) 0.1589(9) 0.8219(5) 0.070(4) Uani 1 1 d . . . . .
H40 H -0.372266 0.153018 0.826710 0.084 Uiso 1 1 calc R U . . .
C39 C -0.3567(3) 0.2241(8) 0.7992(4) 0.060(4) Uani 1 1 d . . . . .
H39 H -0.372717 0.262514 0.789658 0.072 Uiso 1 1 calc R U . . .
C56 C -0.4664(3) 0.7281(8) 0.6574(5) 0.065(4) Uani 1 1 d . . . . .
H56A H -0.470303 0.692413 0.674562 0.078 Uiso 1 1 calc R U . . .
H56B H -0.443835 0.719400 0.667361 0.078 Uiso 1 1 calc R U . . .
C14 C -0.2710(4) 1.1529(8) 0.4634(5) 0.060(4) Uani 1 1 d . . . . .
C67 C -0.5328(4) 0.9200(9) 0.6405(5) 0.064(4) Uani 1 1 d . . . . .
C60 C -0.4039(3) 1.2118(9) 0.6786(6) 0.079(5) Uani 1 1 d . . . . .
H60A H -0.398549 1.255682 0.699010 0.095 Uiso 1 1 calc R U . . .
H60B H -0.383086 1.188408 0.688098 0.095 Uiso 1 1 calc R U . . .
C26 C -0.1366(3) 0.3952(7) 0.8173(4) 0.050(3) Uani 1 1 d . . . . .
H26A H -0.137686 0.339646 0.811442 0.060 Uiso 1 1 calc R U . . .
H26B H -0.128413 0.420505 0.801812 0.060 Uiso 1 1 calc R U . . .
C15 C -0.2800(4) 1.2122(9) 0.4308(5) 0.069(4) Uani 1 1 d . . . . .
H15 H -0.301392 1.233383 0.412316 0.083 Uiso 1 1 calc R U . . .
C72 C -0.5247(3) 0.6917(9) 0.5849(6) 0.082(5) Uani 1 1 d . . . . .
H72 H -0.527016 0.650404 0.601558 0.099 Uiso 1 1 calc R U . . .
C35 C -0.0024(4) 0.5346(10) 1.0750(6) 0.086(5) Uani 1 1 d . . . . .
H35 H -0.001405 0.580087 1.089855 0.103 Uiso 1 1 calc R U . . .
C17 C -0.2173(5) 1.1567(11) 0.4809(8) 0.103(7) Uani 1 1 d . . . . .
H17 H -0.195913 1.135790 0.498184 0.123 Uiso 1 1 calc R U . . .
C58 C -0.4232(4) 0.9752(10) 0.7353(5) 0.075(4) Uani 1 1 d . . . . .
H58A H -0.402310 0.955838 0.742633 0.090 Uiso 1 1 calc R U . . .
H58B H -0.420552 0.979806 0.764173 0.090 Uiso 1 1 calc R U . . .
C18 C -0.2400(4) 1.1255(10) 0.4871(6) 0.082(5) Uani 1 1 d . . . . .
H18 H -0.233395 1.084938 0.508124 0.099 Uiso 1 1 calc R U . . .
N13 N -0.4211(3) 1.2399(6) 0.6325(4) 0.067(3) Uani 1 1 d . . . . .
N12 N -0.4225(3) 1.1551(7) 0.6846(4) 0.067(3) Uani 1 1 d . . . . .
N17 N -0.4805(3) 1.1949(7) 0.6462(4) 0.073(3) Uani 1 1 d . . . . .
N11 N -0.4295(3) 1.0505(7) 0.7149(4) 0.065(3) Uani 1 1 d . . . . .
N18 N -0.4885(3) 1.0912(8) 0.6768(4) 0.072(3) Uani 1 1 d . . . . .
N10 N -0.4487(3) 0.9203(7) 0.7064(4) 0.062(3) Uani 1 1 d . . . . .
N20 N -0.5250(3) 0.8450(7) 0.6406(4) 0.065(3) Uani 1 1 d . . . . .
N19 N -0.5052(3) 0.9589(7) 0.6765(4) 0.066(3) Uani 1 1 d . . . . .
N9 N -0.4688(2) 0.8062(7) 0.6691(4) 0.061(3) Uani 1 1 d . . . . .
N21 N -0.5454(3) 0.7572(7) 0.5771(5) 0.073(4) Uani 1 1 d . . . . .
C76 C -0.4473(3) 1.1801(9) 0.6906(5) 0.073(4) Uani 1 1 d . . . . .
H76 H -0.439546 1.225074 0.711453 0.088 Uiso 1 1 calc R U . . .
C16 C -0.2541(6) 1.2374(9) 0.4284(6) 0.085(6) Uani 1 1 d . . . . .
H16 H -0.259668 1.276138 0.406765 0.101 Uiso 1 1 calc R U . . .
C23 C -0.1717(2) 0.4249(6) 0.7963(4) 0.037(2) Uani 1 1 d . . . . .
C32 C -0.0331(3) 0.4542(7) 1.0079(4) 0.044(3) Uani 1 1 d . . . . .
C89 C -0.2276(3) 1.0373(6) 0.3669(4) 0.045(3) Uani 1 1 d . . . . .
H89A H -0.219199 1.023244 0.349540 0.054 Uiso 1 1 calc R U . . .
H89B H -0.243461 0.997547 0.361134 0.054 Uiso 1 1 calc R U . . .
C86 C -0.1724(2) 1.2010(7) 0.4021(4) 0.045(3) Uani 1 1 d . . . . .
H86A H -0.167720 1.177189 0.382152 0.054 Uiso 1 1 calc R U . . .
H86B H -0.159234 1.248213 0.414892 0.054 Uiso 1 1 calc R U . . .
C93 C -0.3948(3) 1.3621(7) 0.3066(4) 0.049(3) Uani 1 1 d . . . . .
H93A H -0.407014 1.314519 0.301599 0.059 Uiso 1 1 calc R U . . .
H93B H -0.409740 1.396699 0.280728 0.059 Uiso 1 1 calc R U . . .
C5 C -0.3618(3) 0.9937(6) 0.5206(4) 0.037(2) Uani 1 1 d . . . . .
C68 C -0.5484(4) 0.7903(10) 0.6111(7) 0.088(5) Uani 1 1 d . . . . .
H68A H -0.570314 0.813981 0.594823 0.106 Uiso 1 1 calc R U . . .
H68B H -0.547513 0.748094 0.629771 0.106 Uiso 1 1 calc R U . . .
N2 N -0.2241(5) 1.2130(10) 0.4525(7) 0.098(5) Uani 1 1 d . . . . .

loop_
_atom_site_aniso_label
_atom_site_aniso_U_11
_atom_site_aniso_U_22
_atom_site_aniso_U_33
_atom_site_aniso_U_23
_atom_site_aniso_U_13
_atom_site_aniso_U_12
U1 0.02687(17) 0.01840(16) 0.0411(2) 0.00205(14) 0.01913(16) 0.00116(13)
U2 0.02884(18) 0.01736(16) 0.0436(2) 0.00288(14) 0.02050(16) 0.00112(13)
U3 0.0279(2) 0.0307(2) 0.0727(3) 0.01791(19) 0.0246(2) 0.00750(16)
O7 0.024(3) 0.020(3) 0.068(5) 0.009(3) 0.023(4) 0.000(3)
O8 0.026(3) 0.024(3) 0.065(5) 0.014(3) 0.021(4) 0.007(3)
O10 0.039(4) 0.028(4) 0.039(4) 0.012(3) 0.016(3) -0.002(3)
O12 0.035(4) 0.031(4) 0.055(4) 0.011(3) 0.026(4) 0.010(3)
O3 0.042(4) 0.039(4) 0.047(4) 0.001(3) 0.017(4) 0.001(3)
O14 0.040(4) 0.031(4) 0.054(5) 0.013(3) 0.027(4) 0.005(3)
O1 0.051(5) 0.031(4) 0.044(4) -0.006(3) 0.028(4) -0.003(3)
O15 0.042(4) 0.040(4) 0.059(5) 0.019(4) 0.033(4) 0.015(3)
O16 0.034(4) 0.080(6) 0.047(5) 0.026(4) 0.016(4) -0.007(4)
O13 0.041(4) 0.037(4) 0.060(5) -0.001(3) 0.036(4) 0.000(3)
N35 0.052(6) 0.042(5) 0.047(5) -0.011(4) 0.032(5) -0.014(4)
O6 0.042(4) 0.060(5) 0.061(5) 0.017(4) 0.026(4) 0.014(4)
O2 0.058(5) 0.023(3) 0.045(4) -0.004(3) 0.033(4) -0.001(3)
O9 0.042(5) 0.036(4) 0.104(7) 0.027(4) 0.042(5) 0.007(4)
O4 0.057(5) 0.031(4) 0.048(4) -0.008(3) 0.027(4) -0.009(3)
O5 0.049(5) 0.030(4) 0.077(6) 0.011(4) 0.010(5) 0.000(4)
O29 0.041(4) 0.032(4) 0.067(5) -0.010(4) 0.030(4) -0.007(3)
N26 0.043(5) 0.036(5) 0.036(5) 0.003(4) 0.023(4) -0.001(4)
N38 0.046(5) 0.034(4) 0.040(5) 0.000(4) 0.029(4) -0.004(4)
O18 0.027(4) 0.040(4) 0.101(7) 0.022(4) 0.032(4) 0.004(3)
O11 0.065(6) 0.043(5) 0.063(6) 0.009(4) 0.011(5) -0.028(4)
N28 0.035(4) 0.026(4) 0.047(5) -0.004(4) 0.025(4) -0.003(3)
N3 0.025(4) 0.034(5) 0.045(5) -0.003(4) 0.013(4) 0.003(3)
N32 0.045(5) 0.023(4) 0.046(5) -0.006(4) 0.030(4) -0.005(4)
N24 0.044(5) 0.043(5) 0.052(6) -0.019(4) 0.031(5) -0.014(4)
C19 0.0205(18) 0.0177(18) 0.0186(18) -0.0001(10) 0.0109(12) -0.0001(10)
C6 0.050(7) 0.044(7) 0.049(7) 0.000(5) 0.027(6) -0.005(5)
N29 0.033(4) 0.026(4) 0.050(5) -0.008(4) 0.023(4) -0.003(3)
N33 0.038(5) 0.037(5) 0.047(5) -0.004(4) 0.028(4) -0.008(4)
N5 0.079(8) 0.042(5) 0.055(6) 0.015(5) 0.052(6) 0.015(5)
N1 0.050(6) 0.025(4) 0.058(6) 0.011(4) 0.039(5) 0.011(4)
N34 0.059(6) 0.040(5) 0.065(6) -0.010(5) 0.047(5) -0.017(4)
N4 0.059(8) 0.111(11) 0.043(6) -0.014(7) 0.019(6) 0.012(7)
O28 0.046(5) 0.045(5) 0.066(5) -0.017(4) 0.027(4) -0.011(4)
O26 0.059(5) 0.045(5) 0.060(5) -0.008(4) 0.037(5) -0.018(4)
O23 0.054(6) 0.085(7) 0.083(7) 0.012(6) 0.042(5) 0.022(5)
O30 0.066(6) 0.043(5) 0.070(6) -0.021(4) 0.041(5) -0.018(4)
O21 0.042(5) 0.056(6) 0.118(9) -0.003(6) 0.031(6) 0.006(5)
O31 0.060(5) 0.031(4) 0.078(6) 0.002(4) 0.043(5) -0.011(4)
N27 0.035(5) 0.027(4) 0.050(5) 0.003(4) 0.026(4) -0.006(3)
N8 0.025(5) 0.065(7) 0.087(8) 0.016(6) 0.032(6) 0.008(5)
N25 0.047(5) 0.028(4) 0.054(6) -0.006(4) 0.031(5) -0.008(4)
N22 0.033(6) 0.055(7) 0.108(10) 0.017(7) 0.036(7) 0.011(5)
O32 0.076(6) 0.038(5) 0.104(7) -0.005(5) 0.069(6) -0.012(4)
N37 0.047(5) 0.036(5) 0.045(5) -0.003(4) 0.025(5) -0.001(4)
O27 0.058(5) 0.062(6) 0.067(6) -0.016(5) 0.038(5) -0.021(5)
N14 0.029(5) 0.048(6) 0.097(9) -0.010(6) 0.030(6) -0.001(4)
O17 0.091(5) 0.088(5) 0.107(5) 0.038(4) 0.063(4) 0.049(4)
N6 0.067(7) 0.060(7) 0.063(7) -0.021(6) 0.043(6) -0.017(6)
O25 0.039(5) 0.086(8) 0.123(9) 0.001(7) 0.029(6) 0.009(5)
O19 0.047(5) 0.071(6) 0.079(6) 0.012(5) 0.042(5) 0.006(4)
N36 0.058(6) 0.052(6) 0.055(6) -0.014(5) 0.041(5) -0.017(5)
N30 0.054(6) 0.047(6) 0.052(6) -0.014(5) 0.035(5) -0.021(5)
N7 0.022(5) 0.049(6) 0.089(8) 0.003(6) 0.023(5) 0.010(4)
N23 0.051(6) 0.047(6) 0.048(5) -0.009(4) 0.033(5) -0.009(4)
C37 0.038(6) 0.034(5) 0.038(6) 0.000(4) 0.024(5) 0.003(4)
C97 0.036(5) 0.030(5) 0.030(5) 0.001(4) 0.017(4) -0.002(4)
C95 0.055(7) 0.025(5) 0.045(6) -0.006(4) 0.036(5) -0.010(4)
C99 0.036(6) 0.041(6) 0.038(6) -0.007(5) 0.016(5) 0.000(5)
C1 0.042(6) 0.037(6) 0.054(7) 0.007(5) 0.028(6) 0.000(5)
O20 0.041(5) 0.074(6) 0.081(7) -0.004(5) 0.031(5) -0.002(5)
O33 0.081(6) 0.057(6) 0.078(6) -0.020(5) 0.058(6) -0.028(5)
N31 0.038(5) 0.031(4) 0.045(5) -0.004(4) 0.025(4) -0.012(4)
N15 0.044(6) 0.044(6) 0.100(9) 0.009(6) 0.026(6) 0.012(5)
C25 0.039(6) 0.042(6) 0.044(6) 0.011(5) 0.022(5) 0.005(5)
C20 0.014(4) 0.029(5) 0.027(5) 0.003(4) 0.004(4) 0.010(3)
C2 0.044(6) 0.028(5) 0.042(6) -0.001(4) 0.024(5) -0.005(4)
C7 0.044(6) 0.029(5) 0.040(6) 0.008(4) 0.022(5) -0.006(4)
C98 0.043(6) 0.045(6) 0.042(6) -0.002(5) 0.027(5) -0.007(5)
C90 0.052(6) 0.023(5) 0.048(6) -0.002(4) 0.034(6) -0.004(4)
O24 0.053(6) 0.082(7) 0.101(8) 0.000(6) 0.045(6) 0.010(5)
C50 0.060(7) 0.037(6) 0.060(7) 0.009(5) 0.042(7) 0.005(5)
C29 0.027(5) 0.045(6) 0.049(6) 0.012(5) 0.017(5) 0.012(5)
C52 0.080(10) 0.051(8) 0.077(10) -0.007(7) 0.062(9) -0.008(7)
O22 0.052(6) 0.070(7) 0.128(9) 0.024(6) 0.052(6) 0.005(5)
C80 0.070(8) 0.025(5) 0.048(6) -0.007(5) 0.033(6) -0.007(5)
C27 0.056(7) 0.024(5) 0.069(8) -0.007(5) 0.038(7) 0.001(5)
C38 0.047(6) 0.036(6) 0.035(5) 0.002(4) 0.023(5) -0.002(5)
C42 0.078(9) 0.031(6) 0.088(9) 0.019(6) 0.068(8) 0.022(6)
C46 0.049(7) 0.059(8) 0.056(7) 0.009(6) 0.036(6) 0.009(6)
C43 0.062(8) 0.042(6) 0.066(8) 0.021(6) 0.046(7) 0.018(6)
C101 0.052(7) 0.044(6) 0.041(6) -0.019(5) 0.031(5) -0.008(5)
C96 0.032(5) 0.033(5) 0.036(5) -0.001(4) 0.017(5) 0.000(4)
C49 0.067(8) 0.047(7) 0.068(8) 0.017(6) 0.055(8) 0.019(6)
C53 0.041(7) 0.073(10) 0.066(9) -0.009(7) 0.019(7) 0.007(7)
C54 0.055(8) 0.057(8) 0.049(7) -0.002(6) 0.027(6) 0.012(6)
C83 0.054(7) 0.032(5) 0.044(6) 0.006(5) 0.033(6) -0.005(5)
C31 0.048(7) 0.023(5) 0.061(7) 0.000(5) 0.022(6) -0.001(5)
C4 0.042(6) 0.044(6) 0.041(6) 0.014(5) 0.018(5) 0.008(5)
C82 0.058(7) 0.034(6) 0.062(7) -0.006(5) 0.042(6) -0.005(5)
C21 0.028(5) 0.033(5) 0.042(6) 0.007(4) 0.017(5) -0.003(4)
C85 0.044(6) 0.028(5) 0.039(6) -0.001(4) 0.028(5) -0.004(4)
C28 0.036(6) 0.044(7) 0.053(7) 0.009(6) 0.009(5) 0.015(5)
C55 0.039(7) 0.027(6) 0.077(9) 0.028(6) 0.022(7) 0.007(5)
C9 0.056(8) 0.072(9) 0.064(8) 0.033(7) 0.040(7) 0.013(7)
C47 0.057(7) 0.044(6) 0.048(6) 0.016(5) 0.034(6) 0.019(5)
C79 0.035(6) 0.033(5) 0.044(6) -0.012(5) 0.021(5) -0.008(4)
C11 0.067(8) 0.034(6) 0.065(8) -0.001(5) 0.050(7) -0.003(5)
C81 0.042(6) 0.037(6) 0.059(7) -0.004(5) 0.030(6) -0.001(5)
C44 0.104(11) 0.036(6) 0.064(8) 0.012(6) 0.066(8) 0.014(6)
C8 0.054(7) 0.027(5) 0.063(7) 0.010(5) 0.041(6) 0.012(5)
C13 0.056(7) 0.043(6) 0.068(8) 0.003(6) 0.046(7) -0.002(6)
C87 0.039(6) 0.035(6) 0.069(8) -0.006(5) 0.039(6) -0.004(5)
C92 0.053(7) 0.042(6) 0.041(6) 0.000(5) 0.028(6) -0.002(5)
C45 0.060(8) 0.059(8) 0.057(7) 0.004(6) 0.042(7) -0.001(6)
C51 0.075(9) 0.036(6) 0.070(8) 0.011(6) 0.051(8) 0.010(6)
C3 0.041(6) 0.040(6) 0.047(6) 0.009(5) 0.020(5) -0.001(5)
C30 0.047(7) 0.043(7) 0.047(7) -0.016(5) 0.012(6) 0.000(5)
C91 0.048(6) 0.023(5) 0.052(6) -0.005(4) 0.030(6) -0.009(4)
C24 0.023(5) 0.052(7) 0.055(7) 0.009(6) 0.013(5) -0.004(5)
C12 0.045(6) 0.050(7) 0.054(7) 0.000(5) 0.033(6) -0.005(5)
N16 0.047(6) 0.049(6) 0.088(9) 0.003(6) 0.035(6) 0.005(5)
C63 0.035(7) 0.062(9) 0.092(11) -0.004(8) 0.027(8) 0.002(6)
C94 0.044(7) 0.061(8) 0.074(8) -0.008(7) 0.045(7) -0.012(6)
C41 0.077(8) 0.025(5) 0.052(7) 0.008(5) 0.045(7) 0.009(5)
C73 0.052(8) 0.079(10) 0.087(10) 0.034(8) 0.054(8) 0.017(7)
C61 0.038(7) 0.033(6) 0.084(10) -0.002(6) 0.025(7) -0.004(5)
C71 0.037(7) 0.043(7) 0.096(11) 0.004(7) 0.030(7) -0.001(5)
C59 0.044(7) 0.051(8) 0.052(7) -0.017(6) 0.019(6) -0.013(6)
C78 0.044(7) 0.030(6) 0.108(12) 0.000(7) 0.029(8) 0.001(5)
C48 0.050(7) 0.057(8) 0.074(9) 0.021(7) 0.046(7) 0.015(6)
C22 0.044(6) 0.026(5) 0.038(6) 0.005(4) 0.019(5) 0.009(4)
C77 0.050(8) 0.030(6) 0.090(10) -0.010(6) 0.025(7) -0.005(5)
C84 0.045(6) 0.020(5) 0.057(7) 0.002(4) 0.034(5) -0.011(4)
C70 0.031(7) 0.064(9) 0.145(16) 0.024(10) 0.037(9) 0.006(6)
C100 0.047(7) 0.059(8) 0.044(6) 0.004(6) 0.026(6) 0.005(6)
C102 0.044(6) 0.040(6) 0.038(6) 0.000(5) 0.021(5) 0.008(5)
C33 0.042(7) 0.054(8) 0.063(8) 0.010(6) 0.015(6) 0.013(6)
C74 0.062(8) 0.080(10) 0.057(8) 0.018(7) 0.042(7) 0.014(7)
C57 0.044(7) 0.058(8) 0.066(8) 0.025(6) 0.034(6) 0.013(6)
C88 0.050(7) 0.073(8) 0.047(7) -0.006(6) 0.037(6) -0.019(6)
C66 0.087(12) 0.099(13) 0.091(12) 0.005(10) 0.068(10) 0.017(10)
C69 0.031(7) 0.066(9) 0.113(13) 0.005(9) 0.043(8) -0.005(6)
C10 0.068(9) 0.085(11) 0.065(9) 0.032(8) 0.043(8) 0.022(8)
C65 0.052(9) 0.084(11) 0.081(10) -0.011(9) 0.039(8) 0.013(8)
C62 0.045(8) 0.037(7) 0.116(13) 0.014(8) 0.022(8) 0.016(6)
C36 0.040(7) 0.098(12) 0.059(8) -0.031(8) 0.020(7) 0.000(7)
C64 0.065(10) 0.079(12) 0.104(13) 0.000(10) 0.037(10) 0.031(9)
C75 0.052(8) 0.083(10) 0.056(8) -0.017(7) 0.029(7) -0.002(7)
C34 0.040(7) 0.093(12) 0.058(9) 0.016(8) 0.007(7) 0.011(7)
C40 0.090(10) 0.075(10) 0.083(10) 0.029(8) 0.072(9) 0.013(8)
C39 0.059(8) 0.070(9) 0.070(8) 0.039(7) 0.049(7) 0.033(7)
C56 0.038(7) 0.055(8) 0.107(12) 0.030(8) 0.046(8) 0.018(6)
C14 0.083(10) 0.053(8) 0.073(9) -0.023(7) 0.062(8) -0.022(7)
C67 0.060(9) 0.086(11) 0.064(9) 0.014(8) 0.047(8) 0.004(8)
C60 0.030(7) 0.069(10) 0.094(12) -0.012(9) 0.013(7) -0.004(6)
C26 0.030(6) 0.045(6) 0.056(7) -0.015(5) 0.016(5) 0.002(5)
C15 0.091(11) 0.068(9) 0.068(9) -0.003(7) 0.058(9) -0.016(8)
C72 0.036(7) 0.054(9) 0.127(15) 0.015(9) 0.033(9) 0.004(6)
C35 0.087(12) 0.080(11) 0.088(12) -0.029(9) 0.051(10) -0.014(10)
C17 0.112(14) 0.091(13) 0.18(2) -0.052(14) 0.128(16) -0.027(11)
C58 0.054(8) 0.096(12) 0.048(8) -0.008(8) 0.017(7) 0.015(8)
C18 0.092(12) 0.067(10) 0.117(14) -0.011(9) 0.078(11) -0.013(9)
N13 0.036(6) 0.052(7) 0.089(9) 0.001(6) 0.024(6) -0.007(5)
N12 0.035(5) 0.067(8) 0.075(8) -0.006(6) 0.020(5) -0.001(5)
N17 0.046(7) 0.069(8) 0.070(8) -0.015(6) 0.016(6) 0.010(6)
N11 0.042(6) 0.077(8) 0.056(7) -0.017(6) 0.019(5) 0.003(6)
N18 0.060(7) 0.070(8) 0.062(7) -0.010(6) 0.024(6) -0.002(6)
N10 0.043(6) 0.079(8) 0.067(7) 0.011(6) 0.035(6) 0.007(6)
N20 0.049(6) 0.062(7) 0.090(9) 0.018(6) 0.045(6) 0.009(6)
N19 0.059(7) 0.072(8) 0.072(8) 0.018(6) 0.042(7) 0.021(6)
N9 0.032(5) 0.061(7) 0.085(8) 0.020(6) 0.032(5) 0.006(5)
N21 0.034(6) 0.062(7) 0.114(11) 0.008(7) 0.040(7) 0.001(5)
C76 0.054(8) 0.075(10) 0.079(10) -0.029(8) 0.034(8) -0.014(7)
C16 0.155(18) 0.071(10) 0.084(11) -0.019(9) 0.102(13) -0.039(11)
C23 0.030(5) 0.036(5) 0.041(6) -0.005(4) 0.019(5) 0.005(4)
C32 0.032(5) 0.048(6) 0.031(5) 0.004(5) 0.008(5) 0.004(5)
C89 0.050(7) 0.030(5) 0.052(7) -0.004(5) 0.028(6) -0.006(5)
C86 0.028(5) 0.045(6) 0.065(7) 0.003(5) 0.029(5) 0.004(5)
C93 0.043(6) 0.050(7) 0.051(7) -0.014(6) 0.026(6) -0.013(5)
C5 0.049(6) 0.029(5) 0.040(6) 0.012(4) 0.030(5) 0.010(4)
C68 0.068(10) 0.067(10) 0.149(17) 0.001(11) 0.076(12) -0.006(8)
N2 0.124(13) 0.089(11) 0.153(15) -0.033(11) 0.122(13) -0.040(10)

loop_
_atom_type_symbol
_atom_type_description
_atom_type_scat_dispersion_real
_atom_type_scat_dispersion_imag
_atom_type_scat_source
C C 0.0033 0.0016 'International Tables Vol C Tables 4.2.6.8 and 6.1.1.4'
H H 0.0000 0.0000 'International Tables Vol C Tables 4.2.6.8 and 6.1.1.4'
N N 0.0061 0.0033 'International Tables Vol C Tables 4.2.6.8 and 6.1.1.4'
O O 0.0106 0.0060 'International Tables Vol C Tables 4.2.6.8 and 6.1.1.4'
U U -9.6767 9.6646 'International Tables Vol C Tables 4.2.6.8 and 6.1.1.4'

loop_
_geom_angle_atom_site_label_1
_geom_angle_atom_site_label_2
_geom_angle_atom_site_label_3
_geom_angle
_geom_angle_site_symmetry_1
_geom_angle_site_symmetry_3
_geom_angle_publ_flag
O7 U1 U3 35.14(16) . . ?
O7 U1 O8 70.0(2) . . ?
O7 U1 O10 141.8(2) . . ?
O7 U1 O12 80.0(2) . . ?
O7 U1 O16 147.0(2) . . ?
O8 U1 U3 36.20(17) . . ?
O8 U1 O10 72.1(2) . . ?
O8 U1 O12 149.4(2) . . ?
O8 U1 O16 142.3(3) . . ?
O10 U1 U3 107.99(17) . . ?
O10 U1 O12 138.2(2) . . ?
O10 U1 O16 71.2(2) . . ?
O12 U1 U3 113.25(16) . . ?
O12 U1 O16 67.1(2) . . ?
O1 U1 U3 102.6(2) . . ?
O1 U1 O7 92.1(3) . . ?
O1 U1 O8 96.4(3) . . ?
O1 U1 O10 87.8(3) . . ?
O1 U1 O12 89.9(3) . . ?
O1 U1 O16 90.5(3) . . ?
O16 U1 U3 166.9(2) . . ?
O2 U1 U3 81.6(2) . . ?
O2 U1 O7 91.2(3) . . ?
O2 U1 O8 87.1(3) . . ?
O2 U1 O10 91.1(3) . . ?
O2 U1 O12 88.3(3) . . ?
O2 U1 O1 175.9(3) . . ?
O2 U1 O16 85.3(3) . . ?
O7 U2 U3 35.34(16) . . ?
O7 U2 O14 163.6(2) . . ?
O7 U2 O15 143.1(2) . . ?
O7 U2 O13 85.6(2) . . ?
O7 U2 O9 73.3(2) . . ?
O7 U2 C37 169.0(3) . . ?
O3 U2 U3 91.7(2) . . ?
O3 U2 O7 94.4(3) . . ?
O3 U2 O14 87.0(3) . . ?
O3 U2 O15 95.2(3) . . ?
O3 U2 O13 89.8(3) . . ?
O3 U2 O9 89.0(4) . . ?
O3 U2 C37 90.7(3) . . ?
O14 U2 U3 161.06(16) . . ?
O14 U2 C37 26.4(2) . . ?
O15 U2 U3 108.84(16) . . ?
O15 U2 O14 52.6(2) . . ?
O15 U2 C37 26.2(2) . . ?
O13 U2 U3 120.86(18) . . ?
O13 U2 O14 78.1(2) . . ?
O13 U2 O15 129.9(2) . . ?
O13 U2 C37 104.2(3) . . ?
O9 U2 U3 37.94(19) . . ?
O9 U2 O14 123.1(2) . . ?
O9 U2 O15 71.4(3) . . ?
O9 U2 O13 158.7(3) . . ?
O9 U2 C37 97.1(3) . . ?
O4 U2 U3 93.2(3) . . ?
O4 U2 O7 89.5(3) . . ?
O4 U2 O3 175.1(4) . . ?
O4 U2 O14 88.4(3) . . ?
O4 U2 O15 83.4(3) . . ?
O4 U2 O13 87.5(3) . . ?
O4 U2 O9 95.0(4) . . ?
O4 U2 C37 86.0(3) . . ?
C37 U2 U3 134.9(2) . . ?
U2 U3 U1 69.098(11) . . ?
O7 U3 U1 34.89(16) . . ?
O7 U3 U2 34.56(16) . . ?
O7 U3 O8 70.6(2) . . ?
O7 U3 O9 71.5(2) . . ?
O7 U3 O18 144.4(2) . . ?
O7 U3 O17 143.2(3) . . ?
O8 U3 U1 37.06(16) . . ?
O8 U3 U2 105.09(16) . . ?
O8 U3 O9 142.0(2) . . ?
O8 U3 O18 74.2(2) . . ?
O8 U3 O17 145.9(3) . . ?
O6 U3 U1 85.0(3) . . ?
O6 U3 U2 91.0(2) . . ?
O6 U3 O7 91.3(3) . . ?
O6 U3 O8 92.9(3) . . ?
O6 U3 O9 89.4(4) . . ?
O6 U3 O5 175.1(4) . . ?
O6 U3 O18 85.5(3) . . ?
O6 U3 O17 91.5(4) . . ?
O9 U3 U1 105.67(18) . . ?
O9 U3 U2 36.90(18) . . ?
O9 U3 O18 143.8(3) . . ?
O9 U3 O17 71.9(3) . . ?
O5 U3 U1 99.5(3) . . ?
O5 U3 U2 92.3(3) . . ?
O5 U3 O7 93.4(4) . . ?
O5 U3 O8 89.7(4) . . ?
O5 U3 O9 91.0(4) . . ?
O5 U3 O18 91.2(3) . . ?
O5 U3 O17 84.0(4) . . ?
O18 U3 U1 109.56(17) . . ?
O18 U3 U2 176.4(2) . . ?
O18 U3 O17 72.5(3) . . ?
O17 U3 U1 175.8(2) . . ?
O17 U3 U2 108.7(2) . . ?
U1 O7 U3 110.0(3) . . ?
U2 O7 U1 138.6(3) . . ?
U2 O7 U3 110.1(3) . . ?
U3 O8 U1 106.7(3) . . ?
C1 O10 U1 130.8(7) . . ?
C19 O12 U1 142.4(6) . . ?
C37 O14 U2 92.4(6) . . ?
C37 O15 U2 94.2(6) . . ?
U1 O16 H16A 110.6 . . ?
U1 O16 H16B 110.3 . . ?
H16A O16 H16B 103.3 . . ?
C19 O13 U2 133.3(6) . . ?
C99 N35 C93 122.8(9) . 7_476 ?
C94 N35 C99 113.9(9) . . ?
C94 N35 C93 121.0(10) . 7_476 ?
U2 O9 U3 105.2(3) . . ?
C97 N26 C84 121.2(8) . . ?
C83 N26 C97 110.6(9) . . ?
C83 N26 C84 122.1(9) . . ?
C101 N38 C89 121.7(9) . . ?
C79 N38 C101 113.3(9) . . ?
C79 N38 C89 121.5(9) . . ?
C55 O18 U3 126.6(7) . . ?
C95 N28 C86 124.4(8) . . ?
C85 N28 C95 110.5(8) . . ?
C85 N28 C86 122.3(9) . . ?
C27 N3 C26 118.2(9) . . ?
C31 N3 C27 121.4(10) . . ?
C31 N3 C26 120.2(9) . . ?
C90 N32 C96 111.6(8) . . ?
C90 N32 C91 121.2(8) . . ?
C91 N32 C96 123.3(8) . . ?
C82 N24 C99 123.3(9) . . ?
C81 N24 C99 113.2(9) . . ?
C81 N24 C82 122.3(9) . . ?
O12 C19 O13 117.2(7) . . ?
O12 C19 C20 124.9(8) . . ?
O13 C19 C20 117.8(8) . . ?
C7 C6 H6 120.9 . . ?
C7 C6 C5 118.1(11) . . ?
C5 C6 H6 120.9 . . ?
C101 N29 C86 122.2(9) . . ?
C87 N29 C101 114.0(9) . . ?
C87 N29 C86 123.0(9) . . ?
C92 N33 C97 111.6(9) . . ?
C92 N33 C91 122.0(9) . . ?
C91 N33 C97 122.4(8) . . ?
C49 N5 C44 120.6(10) . . ?
C49 N5 C45 120.9(11) . . ?
C45 N5 C44 118.2(11) . . ?
C9 N1 C8 118.1(9) . . ?
C13 N1 C9 120.4(10) . . ?
C13 N1 C8 121.4(9) . . ?
C92 N34 C98 111.2(9) . . ?
C92 N34 C93 124.0(9) . . ?
C93 N34 C98 123.8(10) . . ?
C34 N4 C35 116.2(13) . . ?
C85 N27 C96 112.7(8) . . ?
C85 N27 C84 123.5(8) . . ?
C84 N27 C96 122.5(8) . . ?
C55 N8 C56 122.9(10) . . ?
C55 N8 C72 111.3(13) . . ?
C72 N8 C56 123.1(12) . . ?
C98 N25 C82 121.0(9) . 7_476 ?
C83 N25 C98 112.6(9) . . ?
C83 N25 C82 120.1(9) . 7_476 ?
C70 N22 C71 123.5(13) 5_476 . ?
C69 N22 C71 109.8(13) . . ?
C69 N22 C70 122.5(12) . 5_476 ?
C79 N37 C80 121.1(10) . . ?
C79 N37 C102 113.3(9) . . ?
C102 N37 C80 124.3(10) . . ?
C61 N14 C78 113.1(13) . . ?
C61 N14 C70 117.6(11) . . ?
C70 N14 C78 124.6(12) . . ?
U3 O17 H17A 109.3 . . ?
U3 O17 H17B 109.5 . . ?
H17A O17 H17B 104.5 . . ?
C52 N6 C53 116.5(11) . . ?
C94 N36 C100 111.6(9) . . ?
C94 N36 C88 122.1(10) . . ?
C88 N36 C100 123.6(10) . . ?
C87 N30 C102 113.4(9) . . ?
C87 N30 C88 122.0(10) . . ?
C88 N30 C102 122.6(10) . . ?
C55 N7 C71 111.0(12) . . ?
C55 N7 C62 122.8(11) . . ?
C71 N7 C62 125.8(11) . . ?
C81 N23 C80 122.4(10) . . ?
C81 N23 C100 112.3(9) . . ?
C100 N23 C80 123.6(10) . . ?
O14 C37 U2 61.2(5) . . ?
O14 C37 C38 120.5(9) . . ?
O15 C37 U2 59.6(5) . . ?
O15 C37 O14 120.8(9) . . ?
O15 C37 C38 118.6(9) . . ?
C38 C37 U2 174.6(7) . . ?
N26 C97 H97 111.3 . . ?
N26 C97 C98 105.1(8) . . ?
N33 C97 N26 113.6(8) . . ?
N33 C97 H97 111.3 . . ?
N33 C97 C98 103.9(8) . . ?
C98 C97 H97 111.3 . . ?
N28 C95 H95 111.0 . . ?
N28 C95 C96 103.9(8) . . ?
N31 C95 N28 114.1(8) . . ?
N31 C95 H95 111.0 . . ?
N31 C95 C96 105.4(8) . . ?
C96 C95 H95 111.0 . . ?
N35 C99 N24 114.0(9) . . ?
N35 C99 H99 112.4 . . ?
N35 C99 C100 102.3(9) . . ?
N24 C99 H99 112.4 . . ?
N24 C99 C100 102.4(8) . . ?
C100 C99 H99 112.4 . . ?
O10 C1 C2 115.7(10) . . ?
O11 C1 O10 123.5(10) . . ?
O11 C1 C2 120.7(10) . . ?
C90 N31 C95 111.7(9) . . ?
C90 N31 C89 121.7(8) . . ?
C89 N31 C95 125.5(9) . . ?
C63 N15 C78 111.8(13) . . ?
C63 N15 C62 122.4(12) . 5_476 ?
C62 N15 C78 122.6(13) 5_476 . ?
C20 C25 H25 119.5 . . ?
C20 C25 C24 121.0(10) . . ?
C24 C25 H25 119.5 . . ?
C25 C20 C19 119.2(8) . . ?
C25 C20 C21 119.1(8) . . ?
C21 C20 C19 121.5(8) . . ?
C7 C2 C1 121.1(10) . . ?
C7 C2 C3 118.5(10) . . ?
C3 C2 C1 120.3(10) . . ?
C6 C7 H7 118.7 . . ?
C2 C7 C6 122.6(10) . . ?
C2 C7 H7 118.7 . . ?
N34 C98 N25 113.6(9) . . ?
N34 C98 C97 105.2(9) . . ?
N34 C98 H98 111.5 . . ?
N25 C98 C97 103.0(8) . . ?
N25 C98 H98 111.5 . . ?
C97 C98 H98 111.5 . . ?
O31 C90 N32 126.2(10) . . ?
O31 C90 N31 125.3(10) . . ?
N31 C90 N32 108.5(8) . . ?
C54 C50 C47 123.0(11) . . ?
C54 C50 C51 117.1(12) . . ?
C51 C50 C47 119.8(11) . . ?
C28 C29 C32 121.1(10) . . ?
C30 C29 C28 117.5(10) . . ?
C30 C29 C32 121.3(11) . . ?
N6 C52 H52 117.0 . . ?
N6 C52 C51 126.1(13) . . ?
C51 C52 H52 117.0 . . ?
N37 C80 N23 115.0(9) . . ?
N37 C80 H80A 108.5 . . ?
N37 C80 H80B 108.5 . . ?
N23 C80 H80A 108.5 . . ?
N23 C80 H80B 108.5 . . ?
H80A C80 H80B 107.5 . . ?
N3 C27 H27 120.0 . . ?
N3 C27 C28 120.1(10) . . ?
C28 C27 H27 120.0 . . ?
C43 C38 C37 121.0(10) . . ?
C43 C38 C39 120.3(10) . . ?
C39 C38 C37 118.6(10) . . ?
C43 C42 H42 120.3 . . ?
C43 C42 C41 119.5(10) . . ?
C41 C42 H42 120.3 . . ?
C47 C46 H46 118.9 . . ?
C45 C46 H46 118.9 . . ?
C45 C46 C47 122.1(11) . . ?
C38 C43 C42 120.6(11) . . ?
C38 C43 H43 119.7 . . ?
C42 C43 H43 119.7 . . ?
N38 C101 N29 115.8(9) . . ?
N38 C101 H101 111.6 . . ?
N38 C101 C102 101.5(9) . . ?
N29 C101 H101 111.6 . . ?
N29 C101 C102 104.1(8) . . ?
C102 C101 H101 111.6 . . ?
N32 C96 C95 102.8(8) . . ?
N32 C96 H96 111.8 . . ?
N27 C96 N32 114.8(8) . . ?
N27 C96 C95 103.3(8) . . ?
N27 C96 H96 111.8 . . ?
C95 C96 H96 111.8 . . ?
N5 C49 H49 118.7 . . ?
N5 C49 C48 122.6(10) . . ?
C48 C49 H49 118.7 . . ?
N6 C53 H53 119.3 . . ?
C54 C53 N6 121.3(13) . . ?
C54 C53 H53 119.3 . . ?
C50 C54 H54 119.2 . . ?
C53 C54 C50 121.6(12) . . ?
C53 C54 H54 119.2 . . ?
O28 C83 N26 123.2(10) . . ?
O28 C83 N25 128.6(11) . . ?
N25 C83 N26 108.1(9) . . ?
N3 C31 H31 120.7 . . ?
N3 C31 C30 118.6(10) . . ?
C30 C31 H31 120.7 . . ?
C3 C4 H4 120.2 . . ?
C3 C4 C5 119.6(10) . . ?
C5 C4 H4 120.2 . . ?
N24 C82 N25 112.5(9) . 7_476 ?
N24 C82 H82A 109.1 . . ?
N24 C82 H82B 109.1 . . ?
N25 C82 H82A 109.1 7_476 . ?
N25 C82 H82B 109.1 7_476 . ?
H82A C82 H82B 107.8 . . ?
C20 C21 H21 120.6 . . ?
C22 C21 C20 118.9(9) . . ?
C22 C21 H21 120.6 . . ?
O29 C85 N28 124.7(10) . . ?
O29 C85 N27 125.8(9) . . ?
N27 C85 N28 109.4(9) . . ?
C29 C28 H28 120.1 . . ?
C27 C28 C29 119.8(10) . . ?
C27 C28 H28 120.1 . . ?
O18 C55 N8 127.0(13) . . ?
O18 C55 N7 124.2(14) . . ?
N8 C55 N7 108.8(11) . . ?
N1 C9 H9 118.8 . . ?
N1 C9 C10 122.5(12) . . ?
C10 C9 H9 118.8 . . ?
C46 C47 C50 121.5(11) . . ?
C46 C47 C48 116.8(11) . . ?
C48 C47 C50 121.7(12) . . ?
O26 C79 N38 126.0(10) . . ?
O26 C79 N37 126.9(11) . . ?
N37 C79 N38 107.1(9) . . ?
C12 C11 C14 120.0(12) . . ?
C10 C11 C12 116.2(11) . . ?
C10 C11 C14 123.7(12) . . ?
O27 C81 N24 126.1(11) . . ?
O27 C81 N23 125.9(11) . . ?
N23 C81 N24 108.0(9) . . ?
N5 C44 H44A 110.1 . . ?
N5 C44 H44B 110.1 . . ?
H44A C44 H44B 108.4 . . ?
C41 C44 N5 107.9(9) . . ?
C41 C44 H44A 110.1 . . ?
C41 C44 H44B 110.1 . . ?
N1 C8 H8A 108.7 . . ?
N1 C8 H8B 108.7 . . ?
H8A C8 H8B 107.6 . . ?
C5 C8 N1 114.1(8) . . ?
C5 C8 H8A 108.7 . . ?
C5 C8 H8B 108.7 . . ?
N1 C13 H13 119.6 . . ?
N1 C13 C12 120.9(11) . . ?
C12 C13 H13 119.6 . . ?
N29 C87 N30 107.8(9) . . ?
O30 C87 N29 127.7(11) . . ?
O30 C87 N30 124.0(11) . . ?
N33 C92 N34 107.8(9) . . ?
O32 C92 N33 126.0(11) . . ?
O32 C92 N34 126.1(11) . . ?
N5 C45 C46 119.5(12) . . ?
N5 C45 H45 120.3 . . ?
C46 C45 H45 120.3 . . ?
C50 C51 H51 121.4 . . ?
C52 C51 C50 117.3(13) . . ?
C52 C51 H51 121.4 . . ?
C2 C3 H3 119.4 . . ?
C4 C3 C2 121.3(11) . . ?
C4 C3 H3 119.4 . . ?
C29 C30 C31 122.3(11) . . ?
C29 C30 H30 118.9 . . ?
C31 C30 H30 118.9 . . ?
N32 C91 H91A 108.6 . . ?
N32 C91 H91B 108.6 . . ?
N33 C91 N32 114.5(8) . . ?
N33 C91 H91A 108.6 . . ?
N33 C91 H91B 108.6 . . ?
H91A C91 H91B 107.6 . . ?
C25 C24 H24 120.0 . . ?
C23 C24 C25 120.0(10) . . ?
C23 C24 H24 120.0 . . ?
C11 C12 H12 119.9 . . ?
C13 C12 C11 120.3(11) . . ?
C13 C12 H12 119.9 . . ?
C63 N16 C77 112.1(12) . . ?
C63 N16 C64 119.4(12) . . ?
C77 N16 C64 120.7(13) . . ?
O25 C63 N15 125.5(16) . . ?
O25 C63 N16 126.9(16) . . ?
N16 C63 N15 107.5(11) . . ?
N35 C94 N36 108.0(10) . . ?
O33 C94 N35 127.3(12) . . ?
O33 C94 N36 124.7(11) . . ?
C42 C41 C44 119.5(10) . . ?
C40 C41 C42 118.4(10) . . ?
C40 C41 C44 122.1(11) . . ?
C74 C73 H73 111.0 . . ?
N20 C73 H73 111.0 . . ?
N20 C73 C74 104.0(11) . . ?
N20 C73 N9 115.0(11) . . ?
N9 C73 H73 111.0 . . ?
N9 C73 C74 104.4(10) . . ?
O21 C61 N14 128.4(15) . . ?
O21 C61 N13 125.1(14) . . ?
N14 C61 N13 106.5(11) . . ?
N22 C71 N7 114.0(12) . . ?
N22 C71 H71 111.5 . . ?
N22 C71 C72 104.4(12) . . ?
N7 C71 H71 111.5 . . ?
N7 C71 C72 103.6(11) . . ?
C72 C71 H71 111.5 . . ?
O20 C59 N12 121.4(13) . . ?
O20 C59 N11 126.3(13) . . ?
N11 C59 N12 112.3(13) . . ?
N14 C78 H78 111.5 . . ?
N14 C78 C77 102.8(11) . . ?
N15 C78 N14 114.2(12) . . ?
N15 C78 H78 111.5 . . ?
N15 C78 C77 105.0(12) . . ?
C77 C78 H78 111.5 . . ?
C49 C48 C47 118.0(12) . . ?
C49 C48 H48 121.0 . . ?
C47 C48 H48 121.0 . . ?
C21 C22 H22 119.1 . . ?
C21 C22 C23 121.8(9) . . ?
C23 C22 H22 119.1 . . ?
N16 C77 C78 102.3(11) . . ?
N16 C77 H77 111.8 . . ?
C78 C77 H77 111.8 . . ?
N13 C77 N16 114.0(10) . . ?
N13 C77 C78 104.7(12) . . ?
N13 C77 H77 111.8 . . ?
N26 C84 H84A 108.9 . . ?
N26 C84 H84B 108.9 . . ?
N27 C84 N26 113.4(8) . . ?
N27 C84 H84A 108.9 . . ?
N27 C84 H84B 108.9 . . ?
H84A C84 H84B 107.7 . . ?
N22 C70 H70A 108.7 5_476 . ?
N22 C70 H70B 108.7 5_476 . ?
N14 C70 N22 114.1(11) . 5_476 ?
N14 C70 H70A 108.7 . . ?
N14 C70 H70B 108.7 . . ?
H70A C70 H70B 107.6 . . ?
N36 C100 C99 103.9(9) . . ?
N36 C100 H100 111.4 . . ?
N23 C100 N36 114.1(10) . . ?
N23 C100 C99 104.0(9) . . ?
N23 C100 H100 111.4 . . ?
C99 C100 H100 111.4 . . ?
N37 C102 N30 114.9(9) . . ?
N37 C102 C101 104.5(9) . . ?
N37 C102 H102 112.0 . . ?
N30 C102 C101 100.6(8) . . ?
N30 C102 H102 112.0 . . ?
C101 C102 H102 112.0 . . ?
C34 C33 H33 119.7 . . ?
C34 C33 C32 120.5(14) . . ?
C32 C33 H33 119.7 . . ?
C73 C74 H74 111.6 . . ?
N10 C74 C73 103.9(11) . . ?
N10 C74 H74 111.6 . . ?
N19 C74 C73 103.7(11) . . ?
N19 C74 H74 111.6 . . ?
N19 C74 N10 113.7(11) . . ?
O19 C57 N10 127.7(13) . . ?
O19 C57 N9 123.6(13) . . ?
N10 C57 N9 108.7(11) . . ?
N36 C88 N30 114.1(9) . . ?
N36 C88 H88A 108.7 . . ?
N36 C88 H88B 108.7 . . ?
N30 C88 H88A 108.7 . . ?
N30 C88 H88B 108.7 . . ?
H88A C88 H88B 107.6 . . ?
H66A C66 H66B 107.6 . . ?
N18 C66 H66A 108.6 . . ?
N18 C66 H66B 108.6 . . ?
N18 C66 N19 114.7(12) . . ?
N19 C66 H66A 108.6 . . ?
N19 C66 H66B 108.6 . . ?
O22 C69 N22 125.3(16) . . ?
O22 C69 N21 124.9(16) . . ?
N21 C69 N22 109.6(13) . . ?
C9 C10 C11 119.7(12) . . ?
C9 C10 H10 120.1 . . ?
C11 C10 H10 120.1 . . ?
O24 C65 N17 124.9(16) . . ?
O24 C65 N18 125.8(16) . . ?
N18 C65 N17 109.2(13) . . ?
N7 C62 H62A 108.7 . . ?
N7 C62 H62B 108.7 . . ?
N15 C62 N7 114.3(11) 5_476 . ?
N15 C62 H62A 108.7 5_476 . ?
N15 C62 H62B 108.7 5_476 . ?
H62A C62 H62B 107.6 . . ?
C35 C36 H36 121.4 . . ?
C32 C36 H36 121.4 . . ?
C32 C36 C35 117.2(13) . . ?
N16 C64 H64A 109.5 . . ?
N16 C64 H64B 109.5 . . ?
H64A C64 H64B 108.1 . . ?
N17 C64 N16 110.8(12) . . ?
N17 C64 H64A 109.5 . . ?
N17 C64 H64B 109.5 . . ?
N11 C75 H75 111.2 . . ?
N11 C75 C76 102.9(12) . . ?
N18 C75 H75 111.2 . . ?
N18 C75 N11 116.1(11) . . ?
N18 C75 C76 103.7(12) . . ?
C76 C75 H75 111.2 . . ?
N4 C34 C33 123.4(14) . . ?
N4 C34 H34 118.3 . . ?
C33 C34 H34 118.3 . . ?
C41 C40 H40 119.2 . . ?
C41 C40 C39 121.6(12) . . ?
C39 C40 H40 119.2 . . ?
C38 C39 C40 119.5(11) . . ?
C38 C39 H39 120.2 . . ?
C40 C39 H39 120.2 . . ?
N8 C56 H56A 108.6 . . ?
N8 C56 H56B 108.6 . . ?
H56A C56 H56B 107.6 . . ?
N9 C56 N8 114.5(10) . . ?
N9 C56 H56A 108.6 . . ?
N9 C56 H56B 108.6 . . ?
C15 C14 C11 119.2(13) . . ?
C18 C14 C11 123.4(14) . . ?
C18 C14 C15 117.4(13) . . ?
O23 C67 N20 127.1(15) . . ?
O23 C67 N19 123.4(15) . . ?
N20 C67 N19 109.5(13) . . ?
H60A C60 H60B 107.6 . . ?
N13 C60 H60A 108.7 . . ?
N13 C60 H60B 108.7 . . ?
N13 C60 N12 114.2(11) . . ?
N12 C60 H60A 108.7 . . ?
N12 C60 H60B 108.7 . . ?
N3 C26 H26A 108.9 . . ?
N3 C26 H26B 108.9 . . ?
N3 C26 C23 113.4(9) . . ?
H26A C26 H26B 107.7 . . ?
C23 C26 H26A 108.9 . . ?
C23 C26 H26B 108.9 . . ?
C14 C15 H15 122.5 . . ?
C14 C15 C16 115.0(15) . . ?
C16 C15 H15 122.5 . . ?
N8 C72 C71 104.5(13) . . ?
N8 C72 H72 110.5 . . ?
C71 C72 H72 110.5 . . ?
N21 C72 N8 115.3(12) . . ?
N21 C72 C71 105.2(13) . . ?
N21 C72 H72 110.5 . . ?
N4 C35 C36 125.2(15) . . ?
N4 C35 H35 117.4 . . ?
C36 C35 H35 117.4 . . ?
C18 C17 H17 117.8 . . ?
N2 C17 H17 117.8 . . ?
N2 C17 C18 124.3(19) . . ?
H58A C58 H58B 107.7 . . ?
N11 C58 H58A 108.9 . . ?
N11 C58 H58B 108.9 . . ?
N10 C58 H58A 108.9 . . ?
N10 C58 H58B 108.9 . . ?
N10 C58 N11 113.6(11) . . ?
C14 C18 C17 120.7(18) . . ?
C14 C18 H18 119.7 . . ?
C17 C18 H18 119.7 . . ?
C61 N13 C77 112.2(12) . . ?
C61 N13 C60 122.6(12) . . ?
C60 N13 C77 122.9(14) . . ?
C59 N12 C60 125.5(12) . . ?
C59 N12 C76 110.2(13) . . ?
C76 N12 C60 120.5(12) . . ?
C65 N17 C64 119.6(12) . . ?
C65 N17 C76 110.2(13) . . ?
C64 N17 C76 123.9(13) . . ?
C59 N11 C75 110.0(13) . . ?
C59 N11 C58 124.3(12) . . ?
C58 N11 C75 125.4(13) . . ?
C66 N18 C75 120.3(13) . . ?
C65 N18 C66 124.5(14) . . ?
C65 N18 C75 112.1(13) . . ?
C57 N10 C74 111.2(11) . . ?
C57 N10 C58 120.3(11) . . ?
C58 N10 C74 125.5(12) . . ?
C67 N20 C73 111.6(13) . . ?
C67 N20 C68 122.6(13) . . ?
C68 N20 C73 124.8(13) . . ?
C74 N19 C66 123.9(13) . . ?
C67 N19 C74 110.7(13) . . ?
C67 N19 C66 124.8(13) . . ?
C57 N9 C73 111.3(12) . . ?
C57 N9 C56 122.3(10) . . ?
C56 N9 C73 122.2(11) . . ?
C69 N21 C72 109.6(14) . . ?
C69 N21 C68 125.1(13) . . ?
C68 N21 C72 125.1(15) . . ?
C75 C76 H76 111.4 . . ?
N12 C76 C75 104.5(12) . . ?
N12 C76 N17 113.4(12) . . ?
N12 C76 H76 111.4 . . ?
N17 C76 C75 104.2(11) . . ?
N17 C76 H76 111.4 . . ?
C15 C16 H16 116.3 . . ?
N2 C16 C15 127.4(16) . . ?
N2 C16 H16 116.3 . . ?
C24 C23 C26 121.6(10) . . ?
C22 C23 C24 119.1(9) . . ?
C22 C23 C26 119.2(10) . . ?
C33 C32 C29 121.3(11) . . ?
C36 C32 C29 121.3(10) . . ?
C36 C32 C33 117.3(11) . . ?
N38 C89 H89A 108.8 . . ?
N38 C89 H89B 108.8 . . ?
N31 C89 N38 113.9(9) . . ?
N31 C89 H89A 108.8 . . ?
N31 C89 H89B 108.8 . . ?
H89A C89 H89B 107.7 . . ?
N28 C86 H86A 108.9 . . ?
N28 C86 H86B 108.9 . . ?
N29 C86 N28 113.6(8) . . ?
N29 C86 H86A 108.9 . . ?
N29 C86 H86B 108.9 . . ?
H86A C86 H86B 107.7 . . ?
N35 C93 H93A 108.6 7_476 . ?
N35 C93 H93B 108.6 7_476 . ?
N34 C93 N35 114.8(9) . 7_476 ?
N34 C93 H93A 108.6 . . ?
N34 C93 H93B 108.6 . . ?
H93A C93 H93B 107.5 . . ?
C6 C5 C8 120.4(10) . . ?
C4 C5 C6 119.8(9) . . ?
C4 C5 C8 119.6(9) . . ?
N20 C68 N21 116.8(12) . . ?
N20 C68 H68A 108.1 . . ?
N20 C68 H68B 108.1 . . ?
N21 C68 H68A 108.1 . . ?
N21 C68 H68B 108.1 . . ?
H68A C68 H68B 107.3 . . ?
C16 N2 C17 115.2(14) . . ?

loop_
_geom_bond_atom_site_label_1
_geom_bond_atom_site_label_2
_geom_bond_distance
_geom_bond_site_symmetry_2
_geom_bond_publ_flag
U1 U3 3.7204(6) . ?
U1 O7 2.264(6) . ?
U1 O8 2.341(6) . ?
U1 O10 2.401(6) . ?
U1 O12 2.445(7) . ?
U1 O1 1.779(7) . ?
U1 O16 2.480(7) . ?
U1 O2 1.767(7) . ?
U2 U3 3.6990(5) . ?
U2 O7 2.234(6) . ?
U2 O3 1.775(8) . ?
U2 O14 2.516(7) . ?
U2 O15 2.480(7) . ?
U2 O13 2.339(7) . ?
U2 O9 2.301(8) . ?
U2 O4 1.738(7) . ?
U2 C37 2.868(10) . ?
U3 O7 2.278(6) . ?
U3 O8 2.295(7) . ?
U3 O6 1.763(9) . ?
U3 O9 2.356(8) . ?
U3 O5 1.775(10) . ?
U3 O18 2.481(7) . ?
U3 O17 2.688(11) . ?
O10 C1 1.268(13) . ?
O12 C19 1.260(10) . ?
O14 C37 1.277(12) . ?
O15 C37 1.269(11) . ?
O16 H16A 0.8758 . ?
O16 H16B 0.8759 . ?
O13 C19 1.327(10) . ?
N35 C99 1.438(14) . ?
N35 C94 1.364(15) . ?
N35 C93 1.456(14) 7_476 ?
O29 C85 1.249(12) . ?
N26 C97 1.442(13) . ?
N26 C83 1.392(13) . ?
N26 C84 1.469(13) . ?
N38 C101 1.435(13) . ?
N38 C79 1.374(13) . ?
N38 C89 1.456(13) . ?
O18 C55 1.226(14) . ?
O11 C1 1.230(13) . ?
N28 C95 1.460(12) . ?
N28 C85 1.367(12) . ?
N28 C86 1.463(12) . ?
N3 C27 1.355(14) . ?
N3 C31 1.339(13) . ?
N3 C26 1.480(14) . ?
N32 C90 1.371(13) . ?
N32 C96 1.469(12) . ?
N32 C91 1.454(13) . ?
N24 C99 1.441(13) . ?
N24 C82 1.422(14) . ?
N24 C81 1.376(14) . ?
C19 C20 1.408(11) . ?
C6 H6 0.9300 . ?
C6 C7 1.399(14) . ?
C6 C5 1.405(15) . ?
N29 C101 1.438(13) . ?
N29 C87 1.340(14) . ?
N29 C86 1.453(14) . ?
N33 C97 1.442(12) . ?
N33 C92 1.375(14) . ?
N33 C91 1.426(13) . ?
N5 C49 1.316(16) . ?
N5 C44 1.508(15) . ?
N5 C45 1.334(15) . ?
N1 C9 1.321(14) . ?
N1 C8 1.518(13) . ?
N1 C13 1.296(15) . ?
N34 C98 1.430(13) . ?
N34 C92 1.382(14) . ?
N34 C93 1.420(14) . ?
N4 C34 1.30(2) . ?
N4 C35 1.34(2) . ?
O28 C83 1.231(13) . ?
O26 C79 1.218(12) . ?
O23 C67 1.253(16) . ?
O30 C87 1.217(13) . ?
O21 C61 1.207(15) . ?
O31 C90 1.212(12) . ?
N27 C96 1.449(12) . ?
N27 C85 1.326(13) . ?
N27 C84 1.447(12) . ?
N8 C55 1.341(17) . ?
N8 C56 1.471(18) . ?
N8 C72 1.448(15) . ?
N25 C98 1.460(13) . ?
N25 C83 1.338(14) . ?
N25 C82 1.463(13) 7_476 ?
N22 C71 1.438(16) . ?
N22 C70 1.43(2) 5_476 ?
N22 C69 1.379(19) . ?
O32 C92 1.230(13) . ?
N37 C80 1.425(14) . ?
N37 C79 1.363(13) . ?
N37 C102 1.399(14) . ?
O27 C81 1.213(13) . ?
N14 C61 1.379(17) . ?
N14 C78 1.441(16) . ?
N14 C70 1.42(2) . ?
O17 H17A 0.8496 . ?
O17 H17B 0.8501 . ?
N6 C52 1.302(17) . ?
N6 C53 1.372(17) . ?
O25 C63 1.203(15) . ?
O19 C57 1.209(14) . ?
N36 C94 1.381(15) . ?
N36 C100 1.452(15) . ?
N36 C88 1.427(13) . ?
N30 C87 1.369(15) . ?
N30 C102 1.482(14) . ?
N30 C88 1.445(14) . ?
N7 C55 1.364(16) . ?
N7 C71 1.455(15) . ?
N7 C62 1.47(2) . ?
N23 C80 1.450(13) . ?
N23 C81 1.371(14) . ?
N23 C100 1.438(15) . ?
C37 C38 1.525(14) . ?
C97 H97 0.9800 . ?
C97 C98 1.507(14) . ?
C95 H95 0.9800 . ?
C95 N31 1.435(12) . ?
C95 C96 1.514(14) . ?
C99 H99 0.9800 . ?
C99 C100 1.564(15) . ?
C1 C2 1.502(14) . ?
O20 C59 1.240(15) . ?
O33 C94 1.230(14) . ?
N31 C90 1.366(13) . ?
N31 C89 1.432(13) . ?
N15 C63 1.371(19) . ?
N15 C78 1.423(16) . ?
N15 C62 1.413(19) 5_476 ?
C25 H25 0.9300 . ?
C25 C20 1.371(14) . ?
C25 C24 1.385(15) . ?
C20 C21 1.408(13) . ?
C2 C7 1.333(14) . ?
C2 C3 1.408(15) . ?
C7 H7 0.9300 . ?
C98 H98 0.9800 . ?
O24 C65 1.227(16) . ?
C50 C54 1.359(16) . ?
C50 C47 1.475(16) . ?
C50 C51 1.417(16) . ?
C29 C28 1.397(16) . ?
C29 C30 1.357(15) . ?
C29 C32 1.484(15) . ?
C52 H52 0.9300 . ?
C52 C51 1.339(17) . ?
O22 C69 1.242(16) . ?
C80 H80A 0.9700 . ?
C80 H80B 0.9700 . ?
C27 H27 0.9300 . ?
C27 C28 1.367(16) . ?
C38 C43 1.363(15) . ?
C38 C39 1.372(15) . ?
C42 H42 0.9300 . ?
C42 C43 1.375(15) . ?
C42 C41 1.414(16) . ?
C46 H46 0.9300 . ?
C46 C47 1.377(17) . ?
C46 C45 1.372(17) . ?
C43 H43 0.9300 . ?
C101 H101 0.9800 . ?
C101 C102 1.563(15) . ?
C96 H96 0.9800 . ?
C49 H49 0.9300 . ?
C49 C48 1.384(18) . ?
C53 H53 0.9300 . ?
C53 C54 1.340(18) . ?
C54 H54 0.9300 . ?
C31 H31 0.9300 . ?
C31 C30 1.373(16) . ?
C4 H4 0.9300 . ?
C4 C3 1.367(15) . ?
C4 C5 1.387(15) . ?
C82 H82A 0.9700 . ?
C82 H82B 0.9700 . ?
C21 H21 0.9300 . ?
C21 C22 1.376(14) . ?
C28 H28 0.9300 . ?
C9 H9 0.9300 . ?
C9 C10 1.371(17) . ?
C47 C48 1.412(15) . ?
C11 C12 1.403(16) . ?
C11 C10 1.376(18) . ?
C11 C14 1.478(16) . ?
C44 H44A 0.9700 . ?
C44 H44B 0.9700 . ?
C44 C41 1.487(14) . ?
C8 H8A 0.9700 . ?
C8 H8B 0.9700 . ?
C8 C5 1.513(13) . ?
C13 H13 0.9300 . ?
C13 C12 1.390(15) . ?
C45 H45 0.9300 . ?
C51 H51 0.9300 . ?
C3 H3 0.9300 . ?
C30 H30 0.9300 . ?
C91 H91A 0.9700 . ?
C91 H91B 0.9700 . ?
C24 H24 0.9300 . ?
C24 C23 1.378(15) . ?
C12 H12 0.9300 . ?
N16 C63 1.368(18) . ?
N16 C77 1.448(16) . ?
N16 C64 1.51(2) . ?
C41 C40 1.363(17) . ?
C73 H73 0.9800 . ?
C73 C74 1.53(2) . ?
C73 N20 1.441(16) . ?
C73 N9 1.453(15) . ?
C61 N13 1.383(18) . ?
C71 H71 0.9800 . ?
C71 C72 1.49(2) . ?
C59 N12 1.347(17) . ?
C59 N11 1.347(17) . ?
C78 H78 0.9800 . ?
C78 C77 1.52(2) . ?
C48 H48 0.9300 . ?
C22 H22 0.9300 . ?
C22 C23 1.376(15) . ?
C77 H77 0.9800 . ?
C77 N13 1.436(16) . ?
C84 H84A 0.9700 . ?
C84 H84B 0.9700 . ?
C70 H70A 0.9700 . ?
C70 H70B 0.9700 . ?
C100 H100 0.9800 . ?
C102 H102 0.9800 . ?
C33 H33 0.9300 . ?
C33 C34 1.387(18) . ?
C33 C32 1.389(15) . ?
C74 H74 0.9800 . ?
C74 N10 1.466(16) . ?
C74 N19 1.443(16) . ?
C57 N10 1.376(17) . ?
C57 N9 1.383(16) . ?
C88 H88A 0.9700 . ?
C88 H88B 0.9700 . ?
C66 H66A 0.9700 . ?
C66 H66B 0.9700 . ?
C66 N18 1.40(2) . ?
C66 N19 1.47(2) . ?
C69 N21 1.356(19) . ?
C10 H10 0.9300 . ?
C65 N17 1.40(2) . ?
C65 N18 1.368(19) . ?
C62 H62A 0.9700 . ?
C62 H62B 0.9700 . ?
C36 H36 0.9300 . ?
C36 C35 1.41(2) . ?
C36 C32 1.373(17) . ?
C64 H64A 0.9700 . ?
C64 H64B 0.9700 . ?
C64 N17 1.45(2) . ?
C75 H75 0.9800 . ?
C75 N11 1.475(17) . ?
C75 N18 1.465(17) . ?
C75 C76 1.54(2) . ?
C34 H34 0.9300 . ?
C40 H40 0.9300 . ?
C40 C39 1.375(17) . ?
C39 H39 0.9300 . ?
C56 H56A 0.9700 . ?
C56 H56B 0.9700 . ?
C56 N9 1.432(17) . ?
C14 C15 1.405(19) . ?
C14 C18 1.33(2) . ?
C67 N20 1.344(18) . ?
C67 N19 1.375(18) . ?
C60 H60A 0.9700 . ?
C60 H60B 0.9700 . ?
C60 N13 1.419(19) . ?
C60 N12 1.448(19) . ?
C26 H26A 0.9700 . ?
C26 H26B 0.9700 . ?
C26 C23 1.523(14) . ?
C15 H15 0.9300 . ?
C15 C16 1.42(2) . ?
C72 H72 0.9800 . ?
C72 N21 1.436(18) . ?
C35 H35 0.9300 . ?
C17 H17 0.9300 . ?
C17 C18 1.39(2) . ?
C17 N2 1.29(2) . ?
C58 H58A 0.9700 . ?
C58 H58B 0.9700 . ?
C58 N11 1.424(19) . ?
C58 N10 1.418(18) . ?
C18 H18 0.9300 . ?
N12 C76 1.448(17) . ?
N17 C76 1.479(18) . ?
N20 C68 1.376(19) . ?
N21 C68 1.44(2) . ?
C76 H76 0.9800 . ?
C16 H16 0.9300 . ?
C16 N2 1.28(2) . ?
C89 H89A 0.9700 . ?
C89 H89B 0.9700 . ?
C86 H86A 0.9700 . ?
C86 H86B 0.9700 . ?
C93 H93A 0.9700 . ?
C93 H93B 0.9700 . ?
C68 H68A 0.9700 . ?
C68 H68B 0.9700 . ?

loop_
_geom_torsion_atom_site_label_1
_geom_torsion_atom_site_label_2
_geom_torsion_atom_site_label_3
_geom_torsion_atom_site_label_4
_geom_torsion
_geom_torsion_site_symmetry_1
_geom_torsion_site_symmetry_2
_geom_torsion_site_symmetry_3
_geom_torsion_site_symmetry_4
_geom_torsion_publ_flag
U1 O10 C1 O11 3.9(18) . . . . ?
U1 O10 C1 C2 -179.5(6) . . . . ?
U1 O12 C19 O13 -33.9(14) . . . . ?
U1 O12 C19 C20 148.1(8) . . . . ?
U2 O14 C37 O15 -2.3(10) . . . . ?
U2 O14 C37 C38 174.1(8) . . . . ?
U2 O15 C37 O14 2.3(10) . . . . ?
U2 O15 C37 C38 -174.1(8) . . . . ?
U2 O13 C19 O12 -32.0(12) . . . . ?
U2 O13 C19 C20 146.2(7) . . . . ?
U3 O18 C55 N8 86.7(14) . . . . ?
U3 O18 C55 N7 -93.0(13) . . . . ?
O10 C1 C2 C7 3.1(16) . . . . ?
O10 C1 C2 C3 -174.4(10) . . . . ?
O12 C19 C20 C25 -28.1(14) . . . . ?
O12 C19 C20 C21 156.6(9) . . . . ?
O14 C37 C38 C43 -2.7(16) . . . . ?
O14 C37 C38 C39 177.1(11) . . . . ?
O15 C37 C38 C43 173.7(11) . . . . ?
O15 C37 C38 C39 -6.4(16) . . . . ?
O13 C19 C20 C25 153.8(9) . . . . ?
O13 C19 C20 C21 -21.5(13) . . . . ?
N35 C99 C100 N36 -0.7(11) . . . . ?
N35 C99 C100 N23 -120.5(10) . . . . ?
N26 C97 C98 N34 -122.3(9) . . . . ?
N26 C97 C98 N25 -3.1(10) . . . . ?
N38 C101 C102 N37 1.6(10) . . . . ?
N38 C101 C102 N30 -117.8(8) . . . . ?
O11 C1 C2 C7 179.8(12) . . . . ?
O11 C1 C2 C3 2.2(17) . . . . ?
N28 C95 N31 C90 112.3(10) . . . . ?
N28 C95 N31 C89 -79.4(12) . . . . ?
N28 C95 C96 N32 -117.8(8) . . . . ?
N28 C95 C96 N27 1.9(10) . . . . ?
N3 C27 C28 C29 -1.1(19) . . . . ?
N3 C31 C30 C29 3(2) . . . . ?
N3 C26 C23 C24 103.8(13) . . . . ?
N3 C26 C23 C22 -80.1(13) . . . . ?
N24 C99 C100 N36 117.6(10) . . . . ?
N24 C99 C100 N23 -2.2(11) . . . . ?
C19 C20 C21 C22 175.7(9) . . . . ?
N29 C101 C102 N37 122.2(9) . . . . ?
N29 C101 C102 N30 2.8(10) . . . . ?
N33 C97 C98 N34 -2.6(11) . . . . ?
N33 C97 C98 N25 116.6(9) . . . . ?
N5 C49 C48 C47 -1.6(18) . . . . ?
N5 C44 C41 C42 106.0(13) . . . . ?
N5 C44 C41 C40 -70.8(17) . . . . ?
N1 C9 C10 C11 -2(2) . . . . ?
N1 C8 C5 C6 81.4(13) . . . . ?
N1 C8 C5 C4 -102.5(12) . . . . ?
N1 C13 C12 C11 0.2(18) . . . . ?
O23 C67 N20 C73 -175.4(12) . . . . ?
O23 C67 N20 C68 -6(2) . . . . ?
O23 C67 N19 C74 174.1(12) . . . . ?
O23 C67 N19 C66 3(2) . . . . ?
O21 C61 N13 C77 178.9(12) . . . . ?
O21 C61 N13 C60 16(2) . . . . ?
N8 C56 N9 C73 88.7(15) . . . . ?
N8 C56 N9 C57 -116.1(13) . . . . ?
N8 C72 N21 C69 102.4(16) . . . . ?
N8 C72 N21 C68 -81.9(19) . . . . ?
N22 C71 C72 N8 -112.1(11) . . . . ?
N22 C71 C72 N21 9.8(14) . . . . ?
N22 C69 N21 C72 9.7(14) . . . . ?
N22 C69 N21 C68 -166.0(12) . . . . ?
N14 C61 N13 C77 -2.4(14) . . . . ?
N14 C61 N13 C60 -165.5(11) . . . . ?
N14 C78 C77 N16 -112.2(10) . . . . ?
N14 C78 C77 N13 7.0(13) . . . . ?
N6 C52 C51 C50 -4(2) . . . . ?
N6 C53 C54 C50 -1(2) . . . . ?
O19 C57 N10 C74 -171.2(12) . . . . ?
O19 C57 N10 C58 -10(2) . . . . ?
O19 C57 N9 C73 171.2(12) . . . . ?
O19 C57 N9 C56 14(2) . . . . ?
N7 C71 C72 N8 7.5(14) . . . . ?
N7 C71 C72 N21 129.4(11) . . . . ?
C37 C38 C43 C42 -179.8(11) . . . . ?
C37 C38 C39 C40 178.8(12) . . . . ?
C97 N26 C83 O28 -176.5(10) . . . . ?
C97 N26 C83 N25 6.4(11) . . . . ?
C97 N26 C84 N27 -86.8(11) . . . . ?
C97 N33 C92 N34 -4.5(12) . . . . ?
C97 N33 C92 O32 175.8(11) . . . . ?
C97 N33 C91 N32 77.4(12) . . . . ?
C95 N28 C85 O29 -172.0(9) . . . . ?
C95 N28 C85 N27 4.8(11) . . . . ?
C95 N28 C86 N29 -84.1(12) . . . . ?
C95 N31 C90 N32 -1.1(12) . . . . ?
C95 N31 C90 O31 175.9(10) . . . . ?
C95 N31 C89 N38 83.3(13) . . . . ?
C99 N35 C94 N36 4.9(14) . . . . ?
C99 N35 C94 O33 -176.1(12) . . . . ?
C99 N24 C82 N25 82.7(13) . . . 7_476 ?
C99 N24 C81 O27 173.7(11) . . . . ?
C99 N24 C81 N23 -2.8(13) . . . . ?
C1 C2 C7 C6 -177.9(10) . . . . ?
C1 C2 C3 C4 178.4(11) . . . . ?
O20 C59 N12 C60 -18(2) . . . . ?
O20 C59 N12 C76 -176.1(12) . . . . ?
O20 C59 N11 C75 176.8(12) . . . . ?
O20 C59 N11 C58 3(2) . . . . ?
N31 C95 C96 N32 2.5(10) . . . . ?
N31 C95 C96 N27 122.2(8) . . . . ?
N15 C78 C77 N16 7.5(13) . . . . ?
N15 C78 C77 N13 126.7(11) . . . . ?
C25 C20 C21 C22 0.4(15) . . . . ?
C25 C24 C23 C22 1.9(17) . . . . ?
C25 C24 C23 C26 178.0(11) . . . . ?
C20 C25 C24 C23 -4.5(18) . . . . ?
C20 C21 C22 C23 -3.0(16) . . . . ?
C7 C6 C5 C4 2.0(16) . . . . ?
C7 C6 C5 C8 178.1(10) . . . . ?
C7 C2 C3 C4 0.8(17) . . . . ?
C98 N34 C92 N33 2.6(13) . . . . ?
C98 N34 C92 O32 -177.7(12) . . . . ?
C98 N34 C93 N35 -79.6(14) . . . 7_476 ?
C98 N25 C83 N26 -8.7(12) . . . . ?
C98 N25 C83 O28 174.4(11) . . . . ?
C90 N32 C96 N27 -114.8(9) . . . . ?
C90 N32 C96 C95 -3.4(10) . . . . ?
C90 N32 C91 N33 120.9(10) . . . . ?
C90 N31 C89 N38 -109.5(11) . . . . ?
O24 C65 N17 C64 23(2) . . . . ?
O24 C65 N17 C76 175.7(14) . . . . ?
O24 C65 N18 C66 -16(2) . . . . ?
O24 C65 N18 C75 -176.5(14) . . . . ?
C50 C47 C48 C49 -178.6(11) . . . . ?
C52 N6 C53 C54 -2(2) . . . . ?
O22 C69 N21 C72 -175.0(12) . . . . ?
O22 C69 N21 C68 9(2) . . . . ?
C80 N37 C79 N38 -172.0(9) . . . . ?
C80 N37 C79 O26 7.7(17) . . . . ?
C80 N37 C102 N30 -81.9(13) . . . . ?
C80 N37 C102 C101 168.8(9) . . . . ?
C80 N23 C81 N24 167.3(10) . . . . ?
C80 N23 C81 O27 -9.2(19) . . . . ?
C80 N23 C100 N36 82.2(13) . . . . ?
C80 N23 C100 C99 -165.2(10) . . . . ?
C27 N3 C31 C30 1.2(18) . . . . ?
C27 N3 C26 C23 132.5(11) . . . . ?
C42 C41 C40 C39 -1(2) . . . . ?
C46 C47 C48 C49 2.6(17) . . . . ?
C43 C38 C39 C40 -1(2) . . . . ?
C43 C42 C41 C44 -176.9(12) . . . . ?
C43 C42 C41 C40 0(2) . . . . ?
C101 N38 C79 O26 -174.3(10) . . . . ?
C101 N38 C79 N37 5.5(12) . . . . ?
C101 N38 C89 N31 -84.1(12) . . . . ?
C101 N29 C87 O30 173.7(11) . . . . ?
C101 N29 C87 N30 2.1(12) . . . . ?
C101 N29 C86 N28 81.9(12) . . . . ?
C96 N32 C90 O31 -174.1(10) . . . . ?
C96 N32 C90 N31 2.9(11) . . . . ?
C96 N32 C91 N33 -83.5(12) . . . . ?
C96 N27 C85 O29 173.3(10) . . . . ?
C96 N27 C85 N28 -3.5(11) . . . . ?
C96 N27 C84 N26 77.4(12) . . . . ?
C96 C95 N31 C90 -1.0(11) . . . . ?
C96 C95 N31 C89 167.3(9) . . . . ?
C49 N5 C44 C41 -81.9(13) . . . . ?
C49 N5 C45 C46 1.4(18) . . . . ?
C53 N6 C52 C51 5(2) . . . . ?
C54 C50 C47 C46 131.9(13) . . . . ?
C54 C50 C47 C48 -46.9(18) . . . . ?
C54 C50 C51 C52 1.1(18) . . . . ?
C83 N26 C97 N33 -114.7(9) . . . . ?
C83 N26 C97 C98 -1.8(10) . . . . ?
C83 N26 C84 N27 123.4(10) . . . . ?
C83 N25 C98 N34 120.5(10) . . . . ?
C83 N25 C98 C97 7.4(11) . . . . ?
C31 N3 C27 C28 -2.2(18) . . . . ?
C31 N3 C26 C23 -52.8(14) . . . . ?
C82 N24 C99 N35 -79.7(13) . . . . ?
C82 N24 C99 C100 170.6(10) . . . . ?
C82 N24 C81 O27 6.1(18) . . . . ?
C82 N24 C81 N23 -170.4(10) . . . . ?
C82 N25 C98 N34 -87.2(12) 7_476 . . . ?
C82 N25 C98 C97 159.6(9) 7_476 . . . ?
C82 N25 C83 N26 -161.3(9) 7_476 . . . ?
C82 N25 C83 O28 21.9(17) 7_476 . . . ?
C21 C22 C23 C24 1.8(16) . . . . ?
C21 C22 C23 C26 -174.4(10) . . . . ?
C85 N28 C95 N31 -118.2(9) . . . . ?
C85 N28 C95 C96 -4.1(10) . . . . ?
C85 N28 C86 N29 116.6(10) . . . . ?
C85 N27 C96 N32 111.9(9) . . . . ?
C85 N27 C96 C95 0.8(11) . . . . ?
C85 N27 C84 N26 -116.3(10) . . . . ?
C28 C29 C30 C31 -6(2) . . . . ?
C28 C29 C32 C33 24.4(18) . . . . ?
C28 C29 C32 C36 -159.3(13) . . . . ?
C55 N8 C56 N9 121.3(12) . . . . ?
C55 N8 C72 C71 -9.3(14) . . . . ?
C55 N8 C72 N21 -124.3(15) . . . . ?
C55 N7 C71 N22 109.0(13) . . . . ?
C55 N7 C71 C72 -3.8(14) . . . . ?
C55 N7 C62 N15 -112.3(13) . . . 5_476 ?
C9 N1 C8 C5 131.1(12) . . . . ?
C9 N1 C13 C12 1.9(18) . . . . ?
C47 C50 C54 C53 -174.7(13) . . . . ?
C47 C50 C51 C52 177.1(11) . . . . ?
C47 C46 C45 N5 -0.3(19) . . . . ?
C79 N38 C101 N29 -116.3(10) . . . . ?
C79 N38 C101 C102 -4.3(11) . . . . ?
C79 N38 C89 N31 118.6(10) . . . . ?
C79 N37 C80 N23 -111.8(12) . . . . ?
C79 N37 C102 N30 110.8(10) . . . . ?
C79 N37 C102 C101 1.6(12) . . . . ?
C11 C14 C15 C16 175.7(12) . . . . ?
C11 C14 C18 C17 -175.2(14) . . . . ?
C81 N24 C99 N35 112.8(10) . . . . ?
C81 N24 C99 C100 3.1(12) . . . . ?
C81 N24 C82 N25 -111.0(12) . . . 7_476 ?
C81 N23 C80 N37 113.0(12) . . . . ?
C81 N23 C100 N36 -111.8(11) . . . . ?
C81 N23 C100 C99 0.7(13) . . . . ?
C44 N5 C49 C48 172.5(10) . . . . ?
C44 N5 C45 C46 -171.8(10) . . . . ?
C44 C41 C40 C39 175.8(13) . . . . ?
C8 N1 C9 C10 175.9(13) . . . . ?
C8 N1 C13 C12 -175.1(10) . . . . ?
C13 N1 C9 C10 -1(2) . . . . ?
C13 N1 C8 C5 -51.8(14) . . . . ?
C87 N29 C101 N38 107.3(10) . . . . ?
C87 N29 C101 C102 -3.2(11) . . . . ?
C87 N29 C86 N28 -109.2(11) . . . . ?
C87 N30 C102 N37 -113.5(10) . . . . ?
C87 N30 C102 C101 -1.9(11) . . . . ?
C87 N30 C88 N36 114.5(12) . . . . ?
C92 N33 C97 N26 118.0(10) . . . . ?
C92 N33 C97 C98 4.4(11) . . . . ?
C92 N33 C91 N32 -126.7(10) . . . . ?
C92 N34 C98 N25 -111.7(11) . . . . ?
C92 N34 C98 C97 0.1(12) . . . . ?
C92 N34 C93 N35 112.2(12) . . . 7_476 ?
C45 N5 C49 C48 -0.4(18) . . . . ?
C45 N5 C44 C41 91.3(13) . . . . ?
C45 C46 C47 C50 179.4(11) . . . . ?
C45 C46 C47 C48 -1.7(18) . . . . ?
C51 C50 C54 C53 1(2) . . . . ?
C51 C50 C47 C46 -43.8(16) . . . . ?
C51 C50 C47 C48 137.4(12) . . . . ?
C3 C2 C7 C6 -0.3(17) . . . . ?
C3 C4 C5 C6 -1.6(17) . . . . ?
C3 C4 C5 C8 -177.7(10) . . . . ?
C30 C29 C28 C27 5.2(19) . . . . ?
C30 C29 C32 C33 -153.4(13) . . . . ?
C30 C29 C32 C36 22.8(19) . . . . ?
C91 N32 C90 O31 -15.9(16) . . . . ?
C91 N32 C90 N31 161.1(9) . . . . ?
C91 N32 C96 N27 87.6(11) . . . . ?
C91 N32 C96 C95 -161.0(8) . . . . ?
C91 N33 C97 N26 -83.8(12) . . . . ?
C91 N33 C97 C98 162.6(9) . . . . ?
C91 N33 C92 N34 -162.7(10) . . . . ?
C91 N33 C92 O32 17.6(18) . . . . ?
C24 C25 C20 C19 -172.1(10) . . . . ?
C24 C25 C20 C21 3.3(16) . . . . ?
C12 C11 C10 C9 4(2) . . . . ?
C12 C11 C14 C15 -158.2(12) . . . . ?
C12 C11 C14 C18 19.1(19) . . . . ?
N16 C77 N13 C61 107.8(14) . . . . ?
N16 C77 N13 C60 -89.1(16) . . . . ?
N16 C64 N17 C65 -127.1(14) . . . . ?
N16 C64 N17 C76 83.5(18) . . . . ?
C63 N15 C78 N14 110.6(15) . . . . ?
C63 N15 C78 C77 -1.2(15) . . . . ?
C63 N16 C77 C78 -11.9(14) . . . . ?
C63 N16 C77 N13 -124.3(14) . . . . ?
C63 N16 C64 N17 132.5(13) . . . . ?
C94 N35 C99 N24 -112.2(11) . . . . ?
C94 N35 C99 C100 -2.5(12) . . . . ?
C94 N36 C100 N23 116.3(11) . . . . ?
C94 N36 C100 C99 3.7(13) . . . . ?
C94 N36 C88 N30 -117.2(13) . . . . ?
C41 C42 C43 C38 0(2) . . . . ?
C41 C40 C39 C38 2(2) . . . . ?
C73 C74 N10 C57 -3.8(14) . . . . ?
C73 C74 N10 C58 -164.0(13) . . . . ?
C73 C74 N19 C66 176.3(12) . . . . ?
C73 C74 N19 C67 4.9(13) . . . . ?
C73 N20 C68 N21 -77.7(19) . . . . ?
C61 N14 C78 N15 -122.2(13) . . . . ?
C61 N14 C78 C77 -9.2(13) . . . . ?
C61 N14 C70 N22 127.8(12) . . . 5_476 ?
C71 N22 C69 O22 -178.3(12) . . . . ?
C71 N22 C69 N21 -3.0(14) . . . . ?
C71 N7 C55 O18 177.9(10) . . . . ?
C71 N7 C55 N8 -1.8(13) . . . . ?
C71 N7 C62 N15 75.1(17) . . . 5_476 ?
C71 C72 N21 C69 -12.2(14) . . . . ?
C71 C72 N21 C68 163.5(12) . . . . ?
C59 N12 C76 C75 -3.2(14) . . . . ?
C59 N12 C76 N17 -116.0(14) . . . . ?
C78 N14 C61 O21 -173.8(12) . . . . ?
C78 N14 C61 N13 7.6(14) . . . . ?
C78 N14 C70 N22 -78.0(17) . . . 5_476 ?
C78 N15 C63 O25 177.7(14) . . . . ?
C78 N15 C63 N16 -6.2(16) . . . . ?
C78 C77 N13 C61 -3.1(14) . . . . ?
C78 C77 N13 C60 160.0(11) . . . . ?
C77 N16 C63 O25 -172.2(15) . . . . ?
C77 N16 C63 N15 11.7(16) . . . . ?
C77 N16 C64 N17 -80.8(16) . . . . ?
C84 N26 C97 N33 92.3(10) . . . . ?
C84 N26 C97 C98 -154.7(9) . . . . ?
C84 N26 C83 O28 -23.9(15) . . . . ?
C84 N26 C83 N25 159.1(9) . . . . ?
C84 N27 C96 N32 -80.4(11) . . . . ?
C84 N27 C96 C95 168.5(8) . . . . ?
C84 N27 C85 O29 5.7(16) . . . . ?
C84 N27 C85 N28 -171.0(9) . . . . ?
C70 N22 C71 N7 85.8(16) 5_476 . . . ?
C70 N22 C71 C72 -161.8(12) 5_476 . . . ?
C70 N22 C69 O22 -21(2) 5_476 . . . ?
C70 N22 C69 N21 154.6(12) 5_476 . . . ?
C70 N14 C61 O21 -17(2) . . . . ?
C70 N14 C61 N13 164.7(12) . . . . ?
C70 N14 C78 N15 82.5(16) . . . . ?
C70 N14 C78 C77 -164.4(12) . . . . ?
C100 N36 C94 N35 -5.3(14) . . . . ?
C100 N36 C94 O33 175.6(12) . . . . ?
C100 N36 C88 N30 83.1(15) . . . . ?
C100 N23 C80 N37 -82.5(14) . . . . ?
C100 N23 C81 N24 1.2(13) . . . . ?
C100 N23 C81 O27 -175.3(12) . . . . ?
C102 N37 C80 N23 81.9(14) . . . . ?
C102 N37 C79 N38 -4.3(12) . . . . ?
C102 N37 C79 O26 175.5(11) . . . . ?
C102 N30 C87 N29 0.0(12) . . . . ?
C102 N30 C87 O30 -172.0(10) . . . . ?
C102 N30 C88 N36 -82.8(14) . . . . ?
C74 C73 N20 C67 -1.7(13) . . . . ?
C74 C73 N20 C68 -170.7(13) . . . . ?
C74 C73 N9 C57 4.1(14) . . . . ?
C74 C73 N9 C56 161.7(12) . . . . ?
C88 N36 C94 N35 -167.2(11) . . . . ?
C88 N36 C94 O33 14(2) . . . . ?
C88 N36 C100 N23 -82.1(14) . . . . ?
C88 N36 C100 C99 165.3(10) . . . . ?
C88 N30 C87 N29 164.2(9) . . . . ?
C88 N30 C87 O30 -7.8(17) . . . . ?
C88 N30 C102 N37 82.4(12) . . . . ?
C88 N30 C102 C101 -165.9(9) . . . . ?
C69 N22 C71 N7 -116.9(13) . . . . ?
C69 N22 C71 C72 -4.5(14) . . . . ?
C69 N21 C68 N20 -99.3(17) . . . . ?
C10 C11 C12 C13 -2.9(18) . . . . ?
C10 C11 C14 C15 17.6(19) . . . . ?
C10 C11 C14 C18 -165.0(15) . . . . ?
C65 N17 C76 C75 6.0(15) . . . . ?
C65 N17 C76 N12 119.1(14) . . . . ?
C62 N7 C55 O18 4.4(18) . . . . ?
C62 N7 C55 N8 -175.4(11) . . . . ?
C62 N7 C71 N22 -77.7(17) . . . . ?
C62 N7 C71 C72 169.5(12) . . . . ?
C62 N15 C63 O25 17(2) 5_476 . . . ?
C62 N15 C63 N16 -166.7(13) 5_476 . . . ?
C62 N15 C78 N14 -89.0(16) 5_476 . . . ?
C62 N15 C78 C77 159.3(13) 5_476 . . . ?
C64 N16 C63 O25 -23(2) . . . . ?
C64 N16 C63 N15 161.0(12) . . . . ?
C64 N16 C77 C78 -160.8(11) . . . . ?
C64 N16 C77 N13 86.8(16) . . . . ?
C64 N17 C76 C75 157.9(14) . . . . ?
C64 N17 C76 N12 -89.1(17) . . . . ?
C34 N4 C35 C36 3(3) . . . . ?
C34 C33 C32 C29 176.9(13) . . . . ?
C34 C33 C32 C36 0(2) . . . . ?
C39 C38 C43 C42 0(2) . . . . ?
C56 N8 C55 O18 -10.6(18) . . . . ?
C56 N8 C55 N7 169.1(10) . . . . ?
C56 N8 C72 C71 -171.2(11) . . . . ?
C56 N8 C72 N21 73.8(19) . . . . ?
C14 C11 C12 C13 173.3(11) . . . . ?
C14 C11 C10 C9 -172.5(13) . . . . ?
C14 C15 C16 N2 -1(2) . . . . ?
C67 N20 C68 N21 114.5(16) . . . . ?
C60 N12 C76 C75 -162.4(12) . . . . ?
C60 N12 C76 N17 84.7(16) . . . . ?
C26 N3 C27 C28 172.5(11) . . . . ?
C26 N3 C31 C30 -173.3(11) . . . . ?
C15 C14 C18 C17 2(2) . . . . ?
C15 C16 N2 C17 3(3) . . . . ?
C72 N8 C55 O18 -172.6(11) . . . . ?
C72 N8 C55 N7 7.1(14) . . . . ?
C72 N8 C56 N9 -78.8(15) . . . . ?
C72 N21 C68 N20 85.7(18) . . . . ?
C35 N4 C34 C33 1(3) . . . . ?
C35 C36 C32 C29 -173.6(13) . . . . ?
C35 C36 C32 C33 3(2) . . . . ?
C18 C14 C15 C16 -1.8(19) . . . . ?
C18 C17 N2 C16 -3(3) . . . . ?
N13 C60 N12 C59 121.8(14) . . . . ?
N13 C60 N12 C76 -82.3(17) . . . . ?
N12 C59 N11 C75 -3.8(15) . . . . ?
N12 C59 N11 C58 -177.4(11) . . . . ?
N12 C60 N13 C61 -114.0(14) . . . . ?
N12 C60 N13 C77 84.7(16) . . . . ?
N17 C65 N18 C66 168.2(13) . . . . ?
N17 C65 N18 C75 8.2(16) . . . . ?
N11 C59 N12 C60 162.5(13) . . . . ?
N11 C59 N12 C76 4.5(15) . . . . ?
N11 C75 N18 C66 82.8(17) . . . . ?
N11 C75 N18 C65 -116.2(15) . . . . ?
N11 C75 C76 N12 0.9(13) . . . . ?
N11 C75 C76 N17 120.2(11) . . . . ?
N11 C58 N10 C74 -90.2(16) . . . . ?
N11 C58 N10 C57 111.2(14) . . . . ?
N18 C66 N19 C74 82.8(18) . . . . ?
N18 C66 N19 C67 -106.9(16) . . . . ?
N18 C65 N17 C64 -162.1(13) . . . . ?
N18 C65 N17 C76 -8.9(16) . . . . ?
N18 C75 N11 C59 114.0(14) . . . . ?
N18 C75 N11 C58 -72.5(17) . . . . ?
N18 C75 C76 N12 -120.4(11) . . . . ?
N18 C75 C76 N17 -1.2(14) . . . . ?
N10 C74 N19 C66 -71.5(17) . . . . ?
N10 C74 N19 C67 117.1(13) . . . . ?
N10 C57 N9 C73 -6.6(14) . . . . ?
N10 C57 N9 C56 -164.2(12) . . . . ?
N10 C58 N11 C59 -110.5(15) . . . . ?
N10 C58 N11 C75 76.9(16) . . . . ?
N20 C73 C74 N10 -121.1(10) . . . . ?
N20 C73 C74 N19 -1.9(12) . . . . ?
N20 C73 N9 C57 117.4(13) . . . . ?
N20 C73 N9 C56 -85.0(16) . . . . ?
N20 C67 N19 C74 -6.2(15) . . . . ?
N20 C67 N19 C66 -177.6(12) . . . . ?
N19 C74 N10 C57 -115.9(13) . . . . ?
N19 C74 N10 C58 83.9(17) . . . . ?
N19 C66 N18 C65 109.7(17) . . . . ?
N19 C66 N18 C75 -91.8(17) . . . . ?
N19 C67 N20 C73 4.9(15) . . . . ?
N19 C67 N20 C68 174.1(13) . . . . ?
N9 C73 C74 N10 -0.2(13) . . . . ?
N9 C73 C74 N19 119.0(11) . . . . ?
N9 C73 N20 C67 -115.2(13) . . . . ?
N9 C73 N20 C68 75.8(17) . . . . ?
N9 C57 N10 C74 6.5(14) . . . . ?
N9 C57 N10 C58 167.9(12) . . . . ?
C76 C75 N11 C59 1.6(14) . . . . ?
C76 C75 N11 C58 175.1(12) . . . . ?
C76 C75 N18 C66 -165.1(13) . . . . ?
C76 C75 N18 C65 -4.2(15) . . . . ?
C32 C29 C28 C27 -172.7(11) . . . . ?
C32 C29 C30 C31 171.6(12) . . . . ?
C32 C33 C34 N4 -3(2) . . . . ?
C32 C36 C35 N4 -5(3) . . . . ?
C89 N38 C101 N29 84.7(12) . . . . ?
C89 N38 C101 C102 -163.3(9) . . . . ?
C89 N38 C79 O26 -15.2(16) . . . . ?
C89 N38 C79 N37 164.5(9) . . . . ?
C89 N31 C90 N32 -169.9(9) . . . . ?
C89 N31 C90 O31 7.1(17) . . . . ?
C86 N28 C95 N31 80.4(12) . . . . ?
C86 N28 C95 C96 -165.4(9) . . . . ?
C86 N28 C85 O29 -10.2(16) . . . . ?
C86 N28 C85 N27 166.6(9) . . . . ?
C86 N29 C101 N38 -82.9(12) . . . . ?
C86 N29 C101 C102 166.6(8) . . . . ?
C86 N29 C87 O30 4.0(16) . . . . ?
C86 N29 C87 N30 -167.6(9) . . . . ?
C93 N35 C99 N24 84.8(13) 7_476 . . . ?
C93 N35 C99 C100 -165.5(10) 7_476 . . . ?
C93 N35 C94 N36 168.2(10) 7_476 . . . ?
C93 N35 C94 O33 -13(2) 7_476 . . . ?
C93 N34 C98 N25 78.8(13) . . . . ?
C93 N34 C98 C97 -169.4(10) . . . . ?
C93 N34 C92 N33 172.1(10) . . . . ?
C93 N34 C92 O32 -8.2(19) . . . . ?
C5 C6 C7 C2 -1.1(17) . . . . ?
C5 C4 C3 C2 0.2(18) . . . . ?
N2 C17 C18 C14 0(3) . . . . ?

loop_
_smtbx_masks_void_nr
_smtbx_masks_void_average_x
_smtbx_masks_void_average_y
_smtbx_masks_void_average_z
_smtbx_masks_void_volume
_smtbx_masks_void_count_electrons
_smtbx_masks_void_content
1 0.000 -0.919 0.250 1011.7 223.7 ?
2 0.000 -0.269 0.750 1011.7 224.1 ?
3 0.187 0.336 0.185 52.2 16.8 ?
4 0.187 0.664 0.685 52.2 20.3 ?
5 0.181 0.137 0.915 8.7 0.0 ?
6 0.181 0.863 0.415 8.7 0.0 ?
7 0.500 0.185 0.750 1011.7 224.1 ?
8 0.500 0.062 0.250 1011.7 223.7 ?
9 0.313 0.164 0.815 52.2 18.9 ?
10 0.313 0.836 0.315 52.2 15.4 ?
11 0.319 0.363 0.085 8.7 0.0 ?
12 0.319 0.637 0.585 8.7 0.0 ?
13 0.687 0.164 0.685 52.2 20.3 ?
14 0.687 0.836 0.185 52.2 16.8 ?
15 0.681 0.363 0.415 8.7 0.0 ?
16 0.681 0.637 0.915 8.7 0.0 ?
17 0.813 0.336 0.315 52.2 15.4 ?
18 0.813 0.664 0.815 52.2 18.9 ?
19 0.819 0.137 0.585 8.7 0.0 ?
20 0.819 0.863 0.085 8.7 0.0 ?
